data_7134708
loop_
_publ_author_name
'Geue, Niklas'
'Renningholtz, Tim'
'Whitehead, George F. S.'
'Timco, Grigore A.'
'Trujillo, Cristina'
'Barran, Perdita E.'
'Winpenny, Richard E. P.'

_publ_section_title
;
 Energetics of carboxylate-metal bonds in polymetallic rings.
;
_journal_issue 59
_journal_name_full 'Chemical communications (Cambridge, England)'
_journal_page_first 11049
_journal_page_last 11052
_journal_paper_doi 10.1039/d5cc01911g
_journal_volume 61
_journal_year 2025
_chemical_formula_moiety 'C80 H144 Cr7 F8 Ni O32, 1(C6 H12 N)'
_chemical_formula_sum 'C86 H160 Cr7 F8 N Ni O32'
_chemical_formula_weight 2294.85
_space_group_crystal_system monoclinic
_space_group_IT_number 14
_space_group_name_Hall '-P 2ybc'
_space_group_name_H-M_alt 'P 1 21/c 1'
_atom_sites_solution_hydrogens geom
_atom_sites_solution_primary dual
_audit_creation_date 2025-03-17
_audit_creation_method
;
Olex2 1.5-alpha
(compiled 2025.03.04 svn.red2d20d0 for OlexSys, GUI svn.r7188)
;
_audit_update_record
;
2025-03-17 deposited with the CCDC.	2025-06-11 downloaded from the CCDC.
;
_cell_angle_alpha 90
_cell_angle_beta 104.138(3)
_cell_angle_gamma 90
_cell_formula_units_Z 4
_cell_length_a 19.1697(5)
_cell_length_b 29.3283(8)
_cell_length_c 20.8382(7)
_cell_measurement_reflns_used 9624
_cell_measurement_temperature 99.9(4)
_cell_measurement_theta_max 51.0250
_cell_measurement_theta_min 2.3800
_cell_volume 11360.7(6)
_computing_cell_refinement 'CrysAlisPro 1.171.41.119a (Rigaku OD, 2021)'
_computing_data_collection 'CrysAlisPro 1.171.41.119a (Rigaku OD, 2021)'
_computing_data_reduction 'CrysAlisPro 1.171.41.119a (Rigaku OD, 2021)'
_computing_molecular_graphics 'Olex2 1.5-alpha (Dolomanov et al., 2009)'
_computing_publication_material 'Olex2 1.5-alpha (Dolomanov et al., 2009)'
_computing_structure_refinement 'SHELXL 2019/3 (Sheldrick, 2015)'
_computing_structure_solution 'SHELXT  (Sheldrick, 2015)'
_diffrn_ambient_environment N~2~
_diffrn_ambient_temperature 99.9(4)
_diffrn_detector 'Hybrid Pixel Array Detector'
_diffrn_detector_area_resol_mean 10.0000
_diffrn_measured_fraction_theta_full 0.975
_diffrn_measured_fraction_theta_max 0.975
_diffrn_measurement_details
;
List of Runs (angles in degrees, time in seconds):

  # Type    Start    End  Width  t~exp~   \w     \q     \k     \f   Frames
#--------------------------------------------------------------------------
  1  \w    130.00 171.00   1.00    5.00    --   82.70  43.00 -44.00   41
  2  \w     -6.00 103.00   1.00    5.00    --   82.70  43.00 -44.00  109
  3  \w    -74.00  72.00   1.00    1.00    --    0.00  30.00-180.00  146
  4  \w    -24.00   1.00   1.00    1.00    --    0.00  43.00 -44.00   25
  5  \w     -7.00 141.00   1.00    5.00    --   82.70  30.00-120.00  148
  6  \w     70.00  95.00   1.00    5.00    --   82.70  40.00  60.00   25
  7  \w     75.00 105.00   1.00    5.00    --   82.70  50.00  60.00   30
  8  \w     11.00  40.00   1.00    5.00    --   82.70  50.00  60.00   29
  9  \w     -7.00  25.00   1.00    5.00    --   82.70  40.00  60.00   32
 10  \w     -3.00 166.00   1.00    5.00    --   82.70  40.00-150.00  169
;
_diffrn_measurement_device 'four-circle diffractometer'
_diffrn_measurement_device_type 'XtaLAB AFC11 (RINC): quarter-chi single'
_diffrn_measurement_method '\w scans'
_diffrn_orient_matrix_type 'CrysAlisPro convention (1999,Acta A55,543-557)'
_diffrn_orient_matrix_UB_11 0.0253208000
_diffrn_orient_matrix_UB_12 0.0253428000
_diffrn_orient_matrix_UB_13 -0.0550588000
_diffrn_orient_matrix_UB_21 -0.0722012000
_diffrn_orient_matrix_UB_22 0.0256934000
_diffrn_orient_matrix_UB_23 -0.0189207000
_diffrn_orient_matrix_UB_31 0.0317085000
_diffrn_orient_matrix_UB_32 0.0381816000
_diffrn_orient_matrix_UB_33 0.0492310000
_diffrn_radiation_monochromator mirror
_diffrn_radiation_probe x-ray
_diffrn_radiation_type 'Cu K\a'
_diffrn_radiation_wavelength 1.54184
_diffrn_reflns_av_R_equivalents 0.0441
_diffrn_reflns_av_unetI/netI 0.0544
_diffrn_reflns_Laue_measured_fraction_full 0.975
_diffrn_reflns_Laue_measured_fraction_max 0.975
_diffrn_reflns_limit_h_max 20
_diffrn_reflns_limit_h_min -22
_diffrn_reflns_limit_k_max 32
_diffrn_reflns_limit_k_min -33
_diffrn_reflns_limit_l_max 23
_diffrn_reflns_limit_l_min -24
_diffrn_reflns_number 54250
_diffrn_reflns_point_group_measured_fraction_full 0.975
_diffrn_reflns_point_group_measured_fraction_max 0.975
_diffrn_reflns_theta_full 64.072
_diffrn_reflns_theta_max 64.072
_diffrn_reflns_theta_min 2.377
_diffrn_source 'Rotating-anode X-ray tube (dual wavelength)'
_diffrn_source_type 'Rigaku (Cu) X-ray DW Source'
_exptl_absorpt_coefficient_mu 6.182
_exptl_absorpt_correction_T_max 1.00000
_exptl_absorpt_correction_T_min 0.30293
_exptl_absorpt_correction_type multi-scan
_exptl_absorpt_process_details
;
CrysAlisPro 1.171.41.119a (Rigaku Oxford Diffraction, 2021)
Empirical absorption correction using spherical harmonics,
implemented in SCALE3 ABSPACK scaling algorithm.
;
_exptl_crystal_colour 'clear green'
_exptl_crystal_colour_lustre clear
_exptl_crystal_colour_primary green
_exptl_crystal_density_diffrn 1.342
_exptl_crystal_description plate
_exptl_crystal_F_000 4828
_exptl_crystal_size_max 0.108
_exptl_crystal_size_mid 0.087
_exptl_crystal_size_min 0.048
_refine_diff_density_max 0.932
_refine_diff_density_min -0.613
_refine_diff_density_rms 0.081
_refine_ls_extinction_method none
_refine_ls_goodness_of_fit_ref 1.058
_refine_ls_hydrogen_treatment constr
_refine_ls_matrix_type full
_refine_ls_number_parameters 1786
_refine_ls_number_reflns 18420
_refine_ls_number_restraints 7908
_refine_ls_restrained_S_all 1.059
_refine_ls_R_factor_all 0.1629
_refine_ls_R_factor_gt 0.0902
_refine_ls_shift/su_max 0.002
_refine_ls_shift/su_mean 0.000
_refine_ls_structure_factor_coef Fsqd
_refine_ls_weighting_details 'w=1/[\s^2^(Fo^2^)+(0.2000P)^2^] where P=(Fo^2^+2Fc^2^)/3'
_refine_ls_weighting_scheme calc
_refine_ls_wR_factor_gt 0.2708
_refine_ls_wR_factor_ref 0.3357
_reflns_Friedel_coverage 0.000
_reflns_number_gt 8441
_reflns_number_total 18420
_reflns_threshold_expression 'I > 2\s(I)'
_cod_data_source_file d5cc01911g2.cif
_cod_data_source_block lrepw483
_cod_depositor_comments 'Adding full bibliography for 7134703--7134709.cif.'
_cod_database_code 7134708
_shelx_shelxl_version_number 2019/3
_shelx_space_group_comment
;
The symmetry employed for this shelxl refinement is uniquely defined
by the following loop, which should always be used as a source of
symmetry information in preference to the above space-group names.
They are only intended as comments.
;
_shelx_estimated_absorpt_t_max 0.756
_shelx_estimated_absorpt_t_min 0.555
_olex2_refinement_description
;
1. Shared sites
{Cr1, Ni1}
{Cr2, Ni2}
{Cr3, Ni3}
{Cr4, Ni4}
{Cr5, Ni5}
{Cr6, Ni6}
{Cr7, Ni7}
{Cr8, Ni8}
2. Restrained distances
 C3-C2 = C4-C3 = C5-C2
 1.5 with sigma of 0.02
 C29-C28 = C28-C27 = C30-C27 = C24-C23 = C23-C22 = C25A-C22A = C25-C22 = C24A-
 C23A = C23A-C22A = C19-C18 = C20A-C17A = C20-C17 = C18A-C17A = C18-C17 = C19A-
 C18A = C14-C13 = C13-C12 = C15A-C12A = C15-C12 = C13A-C12A = C14A-C13A = C5-C2
 = C3A-C2A = C4A-C3A = C5A-C2A = C4-C3 = C3-C2 = C80-C77 = C79A-C78A = C78A-
 C77A = C78-C77 = C80A-C77A = C79-C78 = C74-C73 = C73-C72 = C75A-C72A = C75-C72
 = C73A-C72A = C74A-C73A = C9-C8 = C7A-C10A = C8-C7 = C7-C10 = C8A-C7A = C9A-
 C8A = C70-C67 = C70A-C67A = C68-C67 = C68A-C67A = C69A-C68A = C69-C68 = C65A-
 C62A = C63-C62 = C64-C63 = C63A-C62A = C65-C62 = C64A-C63A = C59A-C58A = C60-
 C57 = C58A-C57A = C58-C57 = C60A-C57A = C59-C58 = C55A-C52A = C53A-C52A = C54A-
 C53A = C54-C53 = C53-C52 = C55-C52 = C43A-C42A = C45-C42 = C44A-C43A = C45A-
 C42A = C43-C42 = C44-C43 = C39A-C38A = C39-C38 = C38A-C37A = C38-C37 = C40A-
 C37A = C40-C37 = C34-C33 = C35A-C32A = C33-C32 = C33A-C32A = C34A-C33A = C35-
 C32 = C50-C47 = C48-C47 = C49-C48
 1.5 with sigma of 0.02
 C83A-C82A = C83A-N1A
 1.45 with sigma of 0.02
 C57-C56 \\sim C57A-C56 \\sim C52-C51 \\sim C52A-C51 \\sim C62-C61 \\sim
C62A-C61 \\sim C42-C41 \\sim C42A-
 C41 \\sim C32A-C31 \\sim C32-C31 \\sim C47-C46 \\sim C27-C26 \\sim C22-C21
\\sim C22A-C21 \\sim C12-C11 ~
 C12A-C11 \\sim C17-C16 \\sim C17A-C16 \\sim C2-C1 \\sim C2A-C1 \\sim C7-C6
\\sim C7A-C6 \\sim C72-C71 ~
 C72A-C71 \\sim C67-C66 \\sim C67A-C66 \\sim C37A-C36 \\sim C37-C36 \\sim
C77A-C76 \\sim C77-C76
 with sigma of 0.02
 C37A-C36 \\sim C37-C36
 with sigma of 0.02
3. Uiso/Uaniso restraints and constraints
All non-hydrogen atoms have similar U: within 2A with sigma of 0.04 and sigma
for terminal atoms of 0.08 within 2A
Uanis(Cr1) = Uanis(Ni1)
Uanis(Cr2) = Uanis(Ni2)
Uanis(Cr3) = Uanis(Ni3)
Uanis(Cr4) = Uanis(Ni4)
Uanis(Cr5) = Uanis(Ni5)
Uanis(Cr6) = Uanis(Ni6)
Uanis(Cr7) = Uanis(Ni7)
Uanis(Cr8) = Uanis(Ni8)
4. Rigid body (RIGU) restrains
 All non-hydrogen atoms
 with sigma for 1-2 distances of 0.002 and sigma for 1-3 distances of 0.002
5. Same fragment restrains
{C2, C3, C4, C5} sigma for 1-2: 0.02, 1-3: 0.04
as in
{C42A, C43A, C44A, C45A}
{O1, O2, C1, C2, C3, C4, C5} sigma for 1-2: 0.02, 1-3: 0.04
as in
{O19, O20, C46, C47, C48, C49, C50}
{O1, O2, C1, C2, C3, C4, C5} sigma for 1-2: 0.02, 1-3: 0.04
as in
{O23, O24, C56, C57, C58, C59, C60}
{O1, O2, C1, C2, C3, C4, C5} sigma for 1-2: 0.02, 1-3: 0.04
as in
{O5, O6, C11, C12, C13, C14, C15}
{C2, C3, C4, C5} sigma for 1-2: 0.02, 1-3: 0.04
as in
{C2A, C3A, C4A, C5A}
{O1, O2, C1, C2, C3, C4, C5} sigma for 1-2: 0.02, 1-3: 0.04
as in
{O9, O10, C21, C22, C23, C24, C25}
{C2, C3, C4, C5} sigma for 1-2: 0.02, 1-3: 0.04
as in
{C37A, C38A, C39A, C40A}
{O1, O2, C1, C2, C3, C4, C5} sigma for 1-2: 0.02, 1-3: 0.04
as in
{O21, O22, C51, C52, C53, C54, C55}
{C2, C3, C4, C5} sigma for 1-2: 0.02, 1-3: 0.04
as in
{C72A, C73A, C74A, C75A}
{C2, C3, C4, C5} sigma for 1-2: 0.02, 1-3: 0.04
as in
{C52A, C53A, C54A, C55A}
{O1, O2, C1, C2, C3, C4, C5} sigma for 1-2: 0.02, 1-3: 0.04
as in
{O11, O12, C26, C27, C28, C29, C30}
{C2, C3, C4, C5} sigma for 1-2: 0.02, 1-3: 0.04
as in
{C22A, C23A, C24A, C25A}
{O1, O2, C1, C2, C3, C4, C5} sigma for 1-2: 0.02, 1-3: 0.04
as in
{O31, O32, C76, C77, C78, C79, C80}
{C2, C3, C4, C5} sigma for 1-2: 0.02, 1-3: 0.04
as in
{C12A, C13A, C14A, C15A}
{O1, O2, C1, C2, C3, C4, C5} sigma for 1-2: 0.02, 1-3: 0.04
as in
{O29, O30, C71, C72, C73, C74, C75}
{C2, C3, C4, C5} sigma for 1-2: 0.02, 1-3: 0.04
as in
{C57A, C58A, C59A, C60A}
{O1, O2, C1, C2, C3, C4, C5} sigma for 1-2: 0.02, 1-3: 0.04
as in
{O7, O8, C16, C17, C18, C19, C20}
{O1, O2, C1, C2, C3, C4, C5} sigma for 1-2: 0.02, 1-3: 0.04
as in
{O25, O26, C61, C62, C63, C64, C65}
{C2, C3, C4, C5} sigma for 1-2: 0.02, 1-3: 0.04
as in
{C77A, C78A, C79A, C80A}
{C2, C3, C4, C5} sigma for 1-2: 0.02, 1-3: 0.04
as in
{C7A, C8A, C9A, C10A}
{O1, O2, C1, C2, C3, C4, C5} sigma for 1-2: 0.02, 1-3: 0.04
as in
{O3, O4, C6, C7, C8, C9, C10}
{O1, O2, C1, C2, C3, C4, C5} sigma for 1-2: 0.02, 1-3: 0.04
as in
{O13, O14, C31, C32, C33, C34, C35}
{O1, O2, C1, C2, C3, C4, C5} sigma for 1-2: 0.02, 1-3: 0.04
as in
{O15, O16, C36, C37, C38, C39, C40}
{O1, O2, C1, C2, C3, C4, C5} sigma for 1-2: 0.02, 1-3: 0.04
as in
{O27, O28, C66, C67, C68, C69, C70}
{C2, C3, C4, C5} sigma for 1-2: 0.02, 1-3: 0.04
as in
{C17A, C18A, C19A, C20A}
{C2, C3, C4, C5} sigma for 1-2: 0.02, 1-3: 0.04
as in
{C67A, C68A, C69A, C70A}
{O1, O2, C1, C2, C3, C4, C5} sigma for 1-2: 0.02, 1-3: 0.04
as in
{O17, O18, C41, C42, C43, C44, C45}
{C2, C3, C4, C5} sigma for 1-2: 0.02, 1-3: 0.04
as in
{C32A, C33A, C34A, C35A}
{C2, C3, C4, C5} sigma for 1-2: 0.02, 1-3: 0.04
as in
{C62A, C63A, C64A, C65A}
6. Others
 Sof(C2A)=Sof(H2A)=Sof(C3A)=Sof(H3AA)=Sof(H3AB)=Sof(C4A)=Sof(H4AA)=Sof(H4AB)=
 Sof(H4AC)=Sof(C5A)=Sof(H5AA)=Sof(H5AB)=Sof(H5AC)=Sof(C17A)=Sof(H17A)=Sof(C18A)=
 Sof(H18C)=Sof(H18D)=Sof(C19A)=Sof(H19D)=Sof(H19E)=Sof(H19F)=Sof(C20A)=
 Sof(H20D)=Sof(H20E)=Sof(H20F)=Sof(C22A)=Sof(H22A)=Sof(C23A)=Sof(H23C)=
 Sof(H23D)=Sof(C24A)=Sof(H24D)=Sof(H24E)=Sof(H24F)=Sof(C25A)=Sof(H25D)=
 Sof(H25E)=Sof(H25F)=Sof(C32A)=Sof(H32A)=Sof(C33A)=Sof(H33C)=Sof(H33D)=
 Sof(C34A)=Sof(H34D)=Sof(H34E)=Sof(H34F)=Sof(C35A)=Sof(H35D)=Sof(H35E)=
 Sof(H35F)=Sof(C42A)=Sof(H42A)=Sof(C43A)=Sof(H43C)=Sof(H43D)=Sof(C44A)=
 Sof(H44D)=Sof(H44E)=Sof(H44F)=Sof(C45A)=Sof(H45D)=Sof(H45E)=Sof(H45F)=
 Sof(C67A)=Sof(H67A)=Sof(C68A)=Sof(H68C)=Sof(H68D)=Sof(C69A)=Sof(H69D)=
 Sof(H69E)=Sof(H69F)=Sof(C70A)=Sof(H70D)=Sof(H70E)=Sof(H70F)=Sof(C72A)=
 Sof(H72A)=Sof(C73A)=Sof(H73C)=Sof(H73D)=Sof(C74A)=Sof(H74D)=Sof(H74E)=
 Sof(H74F)=Sof(C75A)=Sof(H75D)=Sof(H75E)=Sof(H75F)=Sof(C77A)=Sof(H77A)=
 Sof(C78A)=Sof(H78C)=Sof(H78D)=Sof(C79A)=Sof(H79D)=Sof(H79E)=Sof(H79F)=
 Sof(C80A)=Sof(H80D)=Sof(H80E)=Sof(H80F)=Sof(N1)=Sof(H1A)=Sof(H1B)=Sof(C81)=
 Sof(H81A)=Sof(H81B)=Sof(C82)=Sof(H82)=Sof(C83)=Sof(H83A)=Sof(H83B)=Sof(C84)=
 Sof(H84A)=Sof(H84B)=Sof(C85)=Sof(H85)=Sof(C86)=Sof(H86A)=Sof(H86B)=Sof(C37A)=
 Sof(H37A)=Sof(C38A)=Sof(H38C)=Sof(H38D)=Sof(C39A)=Sof(H39D)=Sof(H39E)=
 Sof(H39F)=Sof(C40A)=Sof(H40D)=Sof(H40E)=Sof(H40F)=1-FVAR(1)
 Sof(C2)=Sof(H2)=Sof(C3)=Sof(H3A)=Sof(H3B)=Sof(C4)=Sof(H4A)=Sof(H4B)=Sof(H4C)=
 Sof(C5)=Sof(H5A)=Sof(H5B)=Sof(H5C)=Sof(C17)=Sof(H17)=Sof(C18)=Sof(H18A)=
 Sof(H18B)=Sof(C19)=Sof(H19A)=Sof(H19B)=Sof(H19C)=Sof(C20)=Sof(H20A)=Sof(H20B)=
 Sof(H20C)=Sof(C22)=Sof(H22)=Sof(C23)=Sof(H23A)=Sof(H23B)=Sof(C24)=Sof(H24A)=
 Sof(H24B)=Sof(H24C)=Sof(C25)=Sof(H25A)=Sof(H25B)=Sof(H25C)=Sof(C32)=Sof(H32)=
 Sof(C33)=Sof(H33A)=Sof(H33B)=Sof(C34)=Sof(H34A)=Sof(H34B)=Sof(H34C)=Sof(C35)=
 Sof(H35A)=Sof(H35B)=Sof(H35C)=Sof(C37)=Sof(H37)=Sof(C38)=Sof(H38A)=Sof(H38B)=
 Sof(C39)=Sof(H39A)=Sof(H39B)=Sof(H39C)=Sof(C40)=Sof(H40A)=Sof(H40B)=Sof(H40C)=
 Sof(C42)=Sof(H42)=Sof(C43)=Sof(H43A)=Sof(H43B)=Sof(C44)=Sof(H44A)=Sof(H44B)=
 Sof(H44C)=Sof(C45)=Sof(H45A)=Sof(H45B)=Sof(H45C)=Sof(C67)=Sof(H67)=Sof(C68)=
 Sof(H68A)=Sof(H68B)=Sof(C69)=Sof(H69A)=Sof(H69B)=Sof(H69C)=Sof(C70)=Sof(H70A)=
 Sof(H70B)=Sof(H70C)=Sof(C72)=Sof(H72)=Sof(C73)=Sof(H73A)=Sof(H73B)=Sof(C74)=
 Sof(H74A)=Sof(H74B)=Sof(H74C)=Sof(C75)=Sof(H75A)=Sof(H75B)=Sof(H75C)=Sof(C77)=
 Sof(H77)=Sof(C78)=Sof(H78A)=Sof(H78B)=Sof(C79)=Sof(H79A)=Sof(H79B)=Sof(H79C)=
 Sof(C80)=Sof(H80A)=Sof(H80B)=Sof(H80C)=Sof(C81A)=Sof(H81C)=Sof(H81D)=Sof(C82A)=
 Sof(H82A)=Sof(C83A)=Sof(H83C)=Sof(H83D)=Sof(N1A)=Sof(H1AA)=Sof(H1AB)=Sof(C84A)=
 Sof(H84C)=Sof(H84D)=Sof(C85A)=Sof(H85A)=Sof(C86A)=Sof(H86C)=Sof(H86D)=FVAR(1)
 Sof(C52A)=Sof(H52A)=Sof(C53A)=Sof(H53C)=Sof(H53D)=Sof(C54A)=Sof(H54D)=
 Sof(H54E)=Sof(H54F)=Sof(C55A)=Sof(H55D)=Sof(H55E)=Sof(H55F)=Sof(C57A)=
 Sof(H57A)=Sof(C58A)=Sof(H58C)=Sof(H58D)=Sof(C59A)=Sof(H59D)=Sof(H59E)=
 Sof(H59F)=Sof(C60A)=Sof(H60D)=Sof(H60E)=Sof(H60F)=Sof(C62A)=Sof(H62A)=
 Sof(C63A)=Sof(H63C)=Sof(H63D)=Sof(C64A)=Sof(H64D)=Sof(H64E)=Sof(H64F)=
 Sof(C65A)=Sof(H65D)=Sof(H65E)=Sof(H65F)=1-FVAR(2)
 Sof(C52)=Sof(H52)=Sof(C53)=Sof(H53A)=Sof(H53B)=Sof(C54)=Sof(H54A)=Sof(H54B)=
 Sof(H54C)=Sof(C55)=Sof(H55A)=Sof(H55B)=Sof(H55C)=Sof(C57)=Sof(H57)=Sof(C58)=
 Sof(H58A)=Sof(H58B)=Sof(C59)=Sof(H59A)=Sof(H59B)=Sof(H59C)=Sof(C60)=Sof(H60A)=
 Sof(H60B)=Sof(H60C)=Sof(C62)=Sof(H62)=Sof(C63)=Sof(H63A)=Sof(H63B)=Sof(C64)=
 Sof(H64A)=Sof(H64B)=Sof(H64C)=Sof(C65)=Sof(H65A)=Sof(H65B)=Sof(H65C)=FVAR(2)
 Sof(C7A)=Sof(H7A)=Sof(C8A)=Sof(H8AA)=Sof(H8AB)=Sof(C9A)=Sof(H9AA)=Sof(H9AB)=
 Sof(H9AC)=Sof(C10A)=Sof(H10D)=Sof(H10E)=Sof(H10F)=Sof(C12)=Sof(H12)=Sof(C13)=
 Sof(H13A)=Sof(H13B)=Sof(C14)=Sof(H14A)=Sof(H14B)=Sof(H14C)=Sof(C15)=Sof(H15A)=
 Sof(H15B)=Sof(H15C)=1-FVAR(3)
 Sof(C7)=Sof(H7)=Sof(C8)=Sof(H8A)=Sof(H8B)=Sof(C9)=Sof(H9A)=Sof(H9B)=Sof(H9C)=
 Sof(C10)=Sof(H10A)=Sof(H10B)=Sof(H10C)=Sof(C12A)=Sof(H12A)=Sof(C13A)=Sof(H13C)=
 Sof(H13D)=Sof(C14A)=Sof(H14D)=Sof(H14E)=Sof(H14F)=Sof(C15A)=Sof(H15D)=
 Sof(H15E)=Sof(H15F)=FVAR(3)
 Fixed Sof: Cr1(0.875) Cr2(0.875) Cr3(0.875) Cr4(0.875) Cr5(0.875) Cr6(0.875)
 Cr7(0.875) Cr8(0.875) Ni1(0.125) Ni2(0.125) Ni3(0.125) Ni4(0.125) Ni5(0.125)
 Ni6(0.125) Ni7(0.125) Ni8(0.125)
7.a Ternary CH refined with riding coordinates:
 C2(H2), C2A(H2A), C7(H7), C7A(H7A), C12(H12), C12A(H12A), C17(H17),
 C17A(H17A), C22(H22), C22A(H22A), C27(H27), C32(H32), C32A(H32A), C37(H37),
 C42(H42), C42A(H42A), C47(H47), C52(H52), C52A(H52A), C57(H57), C57A(H57A),
 C62(H62), C62A(H62A), C67(H67), C67A(H67A), C72(H72), C72A(H72A), C77(H77),
 C77A(H77A), C37A(H37A)
7.b Secondary CH2 refined with riding coordinates:
 C3(H3A,H3B), C3A(H3AA,H3AB), C8(H8A,H8B), C8A(H8AA,H8AB), C13(H13A,H13B),
 C13A(H13C,H13D), C18(H18A,H18B), C18A(H18C,H18D), C23(H23A,H23B), C23A(H23C,
 H23D), C28(H28A,H28B), C33(H33A,H33B), C33A(H33C,H33D), C38(H38A,H38B),
 C43(H43A,H43B), C43A(H43C,H43D), C48(H48A,H48B), C53(H53A,H53B), C53A(H53C,
 H53D), C58(H58A,H58B), C58A(H58C,H58D), C63(H63A,H63B), C63A(H63C,H63D),
 C68(H68A,H68B), C68A(H68C,H68D), C73(H73A,H73B), C73A(H73C,H73D), C78(H78A,
 H78B), C78A(H78C,H78D), N1(H1A,H1B), C83(H83A,H83B), C84(H84A,H84B), C83A(H83C,
 H83D), N1A(H1AA,H1AB), C84A(H84C,H84D), C38A(H38C,H38D)
7.c Me refined with riding coordinates:
 C4(H4A,H4B,H4C), C5(H5A,H5B,H5C), C4A(H4AA,H4AB,H4AC), C5A(H5AA,H5AB,H5AC),
 C9(H9A,H9B,H9C), C10(H10A,H10B,H10C), C9A(H9AA,H9AB,H9AC), C10A(H10D,H10E,
 H10F), C14(H14A,H14B,H14C), C15(H15A,H15B,H15C), C14A(H14D,H14E,H14F),
 C15A(H15D,H15E,H15F), C19(H19A,H19B,H19C), C20(H20A,H20B,H20C), C19A(H19D,H19E,
 H19F), C20A(H20D,H20E,H20F), C24(H24A,H24B,H24C), C25(H25A,H25B,H25C),
 C24A(H24D,H24E,H24F), C25A(H25D,H25E,H25F), C29(H29A,H29B,H29C), C30(H30A,H30B,
 H30C), C34(H34A,H34B,H34C), C35(H35A,H35B,H35C), C34A(H34D,H34E,H34F),
 C35A(H35D,H35E,H35F), C39(H39A,H39B,H39C), C40(H40A,H40B,H40C), C44(H44A,H44B,
 H44C), C45(H45A,H45B,H45C), C44A(H44D,H44E,H44F), C45A(H45D,H45E,H45F),
 C49(H49A,H49B,H49C), C50(H50A,H50B,H50C), C54(H54A,H54B,H54C), C55(H55A,H55B,
 H55C), C54A(H54D,H54E,H54F), C55A(H55D,H55E,H55F), C59(H59A,H59B,H59C),
 C60(H60A,H60B,H60C), C59A(H59D,H59E,H59F), C60A(H60D,H60E,H60F), C64(H64A,H64B,
 H64C), C65(H65A,H65B,H65C), C64A(H64D,H64E,H64F), C65A(H65D,H65E,H65F),
 C69(H69A,H69B,H69C), C70(H70A,H70B,H70C), C69A(H69D,H69E,H69F), C70A(H70D,H70E,
 H70F), C74(H74A,H74B,H74C), C75(H75A,H75B,H75C), C74A(H74D,H74E,H74F),
 C75A(H75D,H75E,H75F), C79(H79A,H79B,H79C), C80(H80A,H80B,H80C), C79A(H79D,H79E,
 H79F), C80A(H80D,H80E,H80F), C39A(H39D,H39E,H39F), C40A(H40D,H40E,H40F)
7.d Aromatic/amide H refined with riding coordinates:
 C82(H82), C85(H85), C82A(H82A), C85A(H85A)
7.e X=CH2 refined with riding coordinates:
 C81(H81A,H81B), C86(H86A,H86B), C81A(H81C,H81D), C86A(H86C,H86D)
;
_olex2_submission_special_instructions 'No special instructions were received'
_oxdiff_exptl_absorpt_empirical_details
;
Empirical correction (ABSPACK) includes:
- Absorption correction using spherical harmonics
- Frame scaling
;
_oxdiff_exptl_absorpt_empirical_full_max 3.326
_oxdiff_exptl_absorpt_empirical_full_min 0.689

loop_
_space_group_symop_operation_xyz
'x, y, z'
'-x, y+1/2, -z+1/2'
'-x, -y, -z'
'x, -y-1/2, z-1/2'

loop_
_atom_site_label
_atom_site_type_symbol
_atom_site_fract_x
_atom_site_fract_y
_atom_site_fract_z
_atom_site_U_iso_or_equiv
_atom_site_adp_type
_atom_site_occupancy
_atom_site_site_symmetry_order
_atom_site_calc_flag
_atom_site_refinement_flags_posn
_atom_site_refinement_flags_adp
_atom_site_refinement_flags_occupancy
_atom_site_disorder_assembly
_atom_site_disorder_group
Cr1 Cr 0.78969(8) -0.12804(4) 0.71799(8) 0.1081(5) Uani 0.875 1 d . U P . .
Cr2 Cr 0.62962(7) -0.10855(5) 0.75324(8) 0.1061(5) Uani 0.875 1 d . U P . .
Cr3 Cr 0.55856(7) -0.01504(5) 0.80759(8) 0.1089(5) Uani 0.875 1 d . U P . .
Cr4 Cr 0.58453(8) 0.09808(5) 0.79452(9) 0.1163(5) Uani 0.875 1 d . U P . .
Cr5 Cr 0.72693(8) 0.16298(5) 0.78303(9) 0.1209(6) Uani 0.875 1 d . U P . .
Cr6 Cr 0.88168(7) 0.14490(4) 0.73505(7) 0.0954(4) Uani 0.875 1 d . U P . .
Cr7 Cr 0.96271(8) 0.04870(5) 0.69949(9) 0.1159(5) Uani 0.875 1 d . U P . .
Cr8 Cr 0.92001(7) -0.06259(4) 0.68164(8) 0.0978(4) Uani 0.875 1 d . U P . .
Ni1 Ni 0.78969(8) -0.12804(4) 0.71799(8) 0.1081(5) Uani 0.125 1 d . U P . .
Ni2 Ni 0.62962(7) -0.10855(5) 0.75324(8) 0.1061(5) Uani 0.125 1 d . U P . .
Ni3 Ni 0.55856(7) -0.01504(5) 0.80759(8) 0.1089(5) Uani 0.125 1 d . U P . .
Ni4 Ni 0.58453(8) 0.09808(5) 0.79452(9) 0.1163(5) Uani 0.125 1 d . U P . .
Ni5 Ni 0.72693(8) 0.16298(5) 0.78303(9) 0.1209(6) Uani 0.125 1 d . U P . .
Ni6 Ni 0.88168(7) 0.14490(4) 0.73505(7) 0.0954(4) Uani 0.125 1 d . U P . .
Ni7 Ni 0.96271(8) 0.04870(5) 0.69949(9) 0.1159(5) Uani 0.125 1 d . U P . .
Ni8 Ni 0.92001(7) -0.06259(4) 0.68164(8) 0.0978(4) Uani 0.125 1 d . U P . .
F1 F 0.8477(2) -0.07394(12) 0.7299(2) 0.0959(11) Uani 1 1 d . U . . .
F2 F 0.8920(2) 0.00007(12) 0.6770(2) 0.0894(10) Uani 1 1 d . U . . .
F3 F 0.8999(2) 0.07975(13) 0.7433(2) 0.0905(10) Uani 1 1 d . U . . .
F4 F 0.7819(2) 0.13046(13) 0.7322(2) 0.0956(11) Uani 1 1 d . U . . .
F5 F 0.6870(2) 0.10579(15) 0.8028(2) 0.1039(12) Uani 1 1 d . U . . .
F6 F 0.5950(2) 0.03637(15) 0.7665(2) 0.1035(12) Uani 1 1 d . U . . .
F7 F 0.6399(2) -0.04953(15) 0.7952(2) 0.0999(11) Uani 1 1 d . U . . .
F8 F 0.7069(2) -0.09072(13) 0.7134(2) 0.0945(11) Uani 1 1 d . U . . .
O1 O 0.7332(4) -0.1838(2) 0.7066(4) 0.148(2) Uani 1 1 d D U . . .
O2 O 0.6211(3) -0.1679(2) 0.7093(4) 0.1299(19) Uani 1 1 d D U . . .
C1 C 0.6681(5) -0.1935(3) 0.6983(6) 0.136(3) Uani 1 1 d D U . . .
C2 C 0.6478(13) -0.2433(4) 0.6843(11) 0.171(6) Uani 0.571(5) 1 d D U P A 1
H2 H 0.597544 -0.243066 0.655827 0.205 Uiso 0.571(5) 1 calc R U P A 1
C3 C 0.6921(13) -0.2659(6) 0.6441(12) 0.178(7) Uani 0.571(5) 1 d D U P A 1
H3A H 0.677925 -0.298287 0.637090 0.214 Uiso 0.571(5) 1 calc R U P A 1
H3B H 0.743494 -0.264711 0.668061 0.214 Uiso 0.571(5) 1 calc R U P A 1
C4 C 0.6822(18) -0.2426(10) 0.5787(13) 0.222(11) Uani 0.571(5) 1 d D U P A 1
H4A H 0.711689 -0.257838 0.552739 0.333 Uiso 0.571(5) 1 calc R U P A 1
H4B H 0.631424 -0.244173 0.554734 0.333 Uiso 0.571(5) 1 calc R U P A 1
H4C H 0.696882 -0.210655 0.585653 0.333 Uiso 0.571(5) 1 calc R U P A 1
C5 C 0.644(2) -0.2692(8) 0.7457(13) 0.220(11) Uani 0.571(5) 1 d D U P A 1
H5A H 0.614227 -0.252457 0.769644 0.330 Uiso 0.571(5) 1 calc R U P A 1
H5B H 0.623216 -0.299412 0.733372 0.330 Uiso 0.571(5) 1 calc R U P A 1
H5C H 0.692796 -0.272727 0.774200 0.330 Uiso 0.571(5) 1 calc R U P A 1
C2A C 0.6452(19) -0.2410(6) 0.6717(15) 0.179(7) Uani 0.429(5) 1 d D U P A 2
H2A H 0.594107 -0.244753 0.674166 0.215 Uiso 0.429(5) 1 calc R U P A 2
C3A C 0.6873(19) -0.2763(10) 0.7164(16) 0.204(9) Uani 0.429(5) 1 d D U P A 2
H3AA H 0.739118 -0.272457 0.718585 0.245 Uiso 0.429(5) 1 calc R U P A 2
H3AB H 0.672530 -0.306986 0.698467 0.245 Uiso 0.429(5) 1 calc R U P A 2
C4A C 0.675(3) -0.2721(17) 0.7844(16) 0.239(15) Uani 0.429(5) 1 d D U P A 2
H4AA H 0.703070 -0.295520 0.813118 0.358 Uiso 0.429(5) 1 calc R U P A 2
H4AB H 0.690312 -0.241852 0.802304 0.358 Uiso 0.429(5) 1 calc R U P A 2
H4AC H 0.623830 -0.276326 0.782217 0.358 Uiso 0.429(5) 1 calc R U P A 2
C5A C 0.646(3) -0.2492(14) 0.6004(15) 0.237(14) Uani 0.429(5) 1 d D U P A 2
H5AA H 0.617905 -0.225466 0.572542 0.355 Uiso 0.429(5) 1 calc R U P A 2
H5AB H 0.695720 -0.248428 0.595928 0.355 Uiso 0.429(5) 1 calc R U P A 2
H5AC H 0.624927 -0.279146 0.586393 0.355 Uiso 0.429(5) 1 calc R U P A 2
O3 O 0.8064(3) -0.1318(2) 0.8144(3) 0.138(2) Uani 1 1 d D U . . .
O4 O 0.6980(3) -0.1331(2) 0.8328(3) 0.1201(17) Uani 1 1 d D U . . .
C6 C 0.7642(5) -0.1365(4) 0.8503(5) 0.137(3) Uani 1 1 d D U . . .
C7 C 0.7985(14) -0.1418(8) 0.9246(7) 0.195(7) Uani 0.500(13) 1 d D U P B 1
H7 H 0.851303 -0.136921 0.930071 0.234 Uiso 0.500(13) 1 calc R U P B 1
C8 C 0.791(2) -0.1898(8) 0.9452(13) 0.218(9) Uani 0.500(13) 1 d D U P B 1
H8A H 0.739213 -0.196496 0.941483 0.262 Uiso 0.500(13) 1 calc R U P B 1
H8B H 0.816886 -0.193810 0.992068 0.262 Uiso 0.500(13) 1 calc R U P B 1
C9 C 0.820(4) -0.2227(12) 0.903(3) 0.273(17) Uani 0.500(13) 1 d D U P B 1
H9A H 0.814111 -0.253992 0.917050 0.410 Uiso 0.500(13) 1 calc R U P B 1
H9B H 0.793389 -0.219090 0.856329 0.410 Uiso 0.500(13) 1 calc R U P B 1
H9C H 0.870962 -0.216408 0.906850 0.410 Uiso 0.500(13) 1 calc R U P B 1
C10 C 0.774(3) -0.1044(10) 0.9637(14) 0.249(14) Uani 0.500(13) 1 d D U P B 1
H10A H 0.781972 -0.074671 0.945197 0.374 Uiso 0.500(13) 1 calc R U P B 1
H10B H 0.722516 -0.108121 0.961304 0.374 Uiso 0.500(13) 1 calc R U P B 1
H10C H 0.801195 -0.105998 1.010013 0.374 Uiso 0.500(13) 1 calc R U P B 1
C7A C 0.7984(15) -0.1566(9) 0.9189(9) 0.184(7) Uani 0.500(13) 1 d D U P B 2
H7A H 0.840869 -0.136663 0.937364 0.220 Uiso 0.500(13) 1 calc R U P B 2
C8A C 0.7508(18) -0.1510(10) 0.9652(15) 0.221(9) Uani 0.500(13) 1 d D U P B 2
H8AA H 0.771221 -0.168575 1.006038 0.265 Uiso 0.500(13) 1 calc R U P B 2
H8AB H 0.702964 -0.163996 0.944478 0.265 Uiso 0.500(13) 1 calc R U P B 2
C9A C 0.741(2) -0.1021(12) 0.984(2) 0.255(15) Uani 0.500(13) 1 d D U P B 2
H9AA H 0.709668 -0.100906 1.014153 0.383 Uiso 0.500(13) 1 calc R U P B 2
H9AB H 0.788352 -0.089170 1.005406 0.383 Uiso 0.500(13) 1 calc R U P B 2
H9AC H 0.720023 -0.084587 0.943781 0.383 Uiso 0.500(13) 1 calc R U P B 2
C10A C 0.829(3) -0.2045(12) 0.919(2) 0.238(14) Uani 0.500(13) 1 d D U P B 2
H10D H 0.860066 -0.205942 0.888036 0.357 Uiso 0.500(13) 1 calc R U P B 2
H10E H 0.858068 -0.211714 0.963934 0.357 Uiso 0.500(13) 1 calc R U P B 2
H10F H 0.790083 -0.226516 0.906399 0.357 Uiso 0.500(13) 1 calc R U P B 2
O5 O 0.5519(4) -0.1268(2) 0.7938(4) 0.138(2) Uani 1 1 d D U . . .
O6 O 0.5263(4) -0.0675(3) 0.8499(3) 0.135(2) Uani 1 1 d D U . . .
C11 C 0.5220(6) -0.1087(4) 0.8337(6) 0.149(3) Uani 1 1 d D U . . .
C12 C 0.4768(11) -0.1424(7) 0.8616(13) 0.186(7) Uani 0.500(13) 1 d D U P B 1
H12 H 0.466488 -0.168186 0.829218 0.223 Uiso 0.500(13) 1 calc R U P B 1
C13 C 0.4063(12) -0.1248(13) 0.8655(15) 0.208(10) Uani 0.500(13) 1 d D U P B 1
H13A H 0.413066 -0.104143 0.904148 0.249 Uiso 0.500(13) 1 calc R U P B 1
H13B H 0.376181 -0.150680 0.873330 0.249 Uiso 0.500(13) 1 calc R U P B 1
C14 C 0.3663(13) -0.0994(11) 0.8045(15) 0.196(10) Uani 0.500(13) 1 d D U P B 1
H14A H 0.319984 -0.088705 0.810841 0.294 Uiso 0.500(13) 1 calc R U P B 1
H14B H 0.394963 -0.073130 0.796971 0.294 Uiso 0.500(13) 1 calc R U P B 1
H14C H 0.358023 -0.119737 0.766107 0.294 Uiso 0.500(13) 1 calc R U P B 1
C15 C 0.5249(15) -0.1620(13) 0.9236(15) 0.226(13) Uani 0.500(13) 1 d D U P B 1
H15A H 0.569916 -0.172435 0.914252 0.339 Uiso 0.500(13) 1 calc R U P B 1
H15B H 0.535305 -0.138454 0.958026 0.339 Uiso 0.500(13) 1 calc R U P B 1
H15C H 0.500642 -0.187745 0.938870 0.339 Uiso 0.500(13) 1 calc R U P B 1
C12A C 0.4755(13) -0.1322(8) 0.8744(14) 0.186(7) Uani 0.500(13) 1 d D U P B 2
H12A H 0.476206 -0.116435 0.917047 0.223 Uiso 0.500(13) 1 calc R U P B 2
C13A C 0.4968(17) -0.1814(8) 0.8827(18) 0.213(9) Uani 0.500(13) 1 d D U P B 2
H13C H 0.462989 -0.198780 0.902518 0.255 Uiso 0.500(13) 1 calc R U P B 2
H13D H 0.497714 -0.195334 0.839643 0.255 Uiso 0.500(13) 1 calc R U P B 2
C14A C 0.5704(16) -0.1806(14) 0.9281(18) 0.258(15) Uani 0.500(13) 1 d D U P B 2
H14D H 0.588409 -0.211911 0.936175 0.386 Uiso 0.500(13) 1 calc R U P B 2
H14E H 0.602740 -0.163042 0.907710 0.386 Uiso 0.500(13) 1 calc R U P B 2
H14F H 0.568250 -0.166466 0.970160 0.386 Uiso 0.500(13) 1 calc R U P B 2
C15A C 0.4031(15) -0.1306(13) 0.8252(16) 0.213(12) Uani 0.500(13) 1 d D U P B 2
H15D H 0.387097 -0.098853 0.818239 0.319 Uiso 0.500(13) 1 calc R U P B 2
H15E H 0.407251 -0.143783 0.783068 0.319 Uiso 0.500(13) 1 calc R U P B 2
H15F H 0.368096 -0.148092 0.842396 0.319 Uiso 0.500(13) 1 calc R U P B 2
O7 O 0.5621(3) -0.0833(2) 0.6749(3) 0.1251(18) Uani 1 1 d D U . . .
O8 O 0.5006(3) -0.0320(2) 0.7186(3) 0.1144(16) Uani 1 1 d D U . . .
C16 C 0.5124(5) -0.0550(3) 0.6723(5) 0.124(3) Uani 1 1 d D U . . .
C17 C 0.4573(11) -0.0538(7) 0.6055(9) 0.185(7) Uani 0.571(5) 1 d D U P A 1
H17 H 0.482795 -0.059732 0.569800 0.222 Uiso 0.571(5) 1 calc R U P A 1
C18 C 0.4222(13) -0.0082(7) 0.5940(15) 0.220(9) Uani 0.571(5) 1 d D U P A 1
H18A H 0.394306 -0.002515 0.627435 0.264 Uiso 0.571(5) 1 calc R U P A 1
H18B H 0.388534 -0.007353 0.549646 0.264 Uiso 0.571(5) 1 calc R U P A 1
C19 C 0.479(2) 0.0283(10) 0.599(2) 0.31(2) Uani 0.571(5) 1 d D U P A 1
H19A H 0.455248 0.058234 0.591137 0.470 Uiso 0.571(5) 1 calc R U P A 1
H19B H 0.511458 0.027631 0.642863 0.470 Uiso 0.571(5) 1 calc R U P A 1
H19C H 0.505699 0.022804 0.565245 0.470 Uiso 0.571(5) 1 calc R U P A 1
C20 C 0.4035(16) -0.0922(9) 0.6051(19) 0.268(15) Uani 0.571(5) 1 d D U P A 1
H20A H 0.429103 -0.121418 0.612801 0.401 Uiso 0.571(5) 1 calc R U P A 1
H20B H 0.378357 -0.086951 0.640069 0.401 Uiso 0.571(5) 1 calc R U P A 1
H20C H 0.368524 -0.093017 0.562043 0.401 Uiso 0.571(5) 1 calc R U P A 1
C17A C 0.4565(12) -0.0498(11) 0.6074(11) 0.178(7) Uani 0.429(5) 1 d D U P A 2
H17A H 0.463461 -0.077205 0.581082 0.214 Uiso 0.429(5) 1 calc R U P A 2
C18A C 0.3802(12) -0.0529(11) 0.6120(16) 0.189(9) Uani 0.429(5) 1 d D U P A 2
H18C H 0.347581 -0.044648 0.568952 0.226 Uiso 0.429(5) 1 calc R U P A 2
H18D H 0.371819 -0.031377 0.645922 0.226 Uiso 0.429(5) 1 calc R U P A 2
C19A C 0.3652(18) -0.1007(13) 0.630(3) 0.251(18) Uani 0.429(5) 1 d D U P A 2
H19D H 0.315172 -0.103065 0.633349 0.376 Uiso 0.429(5) 1 calc R U P A 2
H19E H 0.373292 -0.121821 0.596279 0.376 Uiso 0.429(5) 1 calc R U P A 2
H19F H 0.397461 -0.108589 0.673028 0.376 Uiso 0.429(5) 1 calc R U P A 2
C20A C 0.483(2) -0.0107(15) 0.573(2) 0.254(15) Uani 0.429(5) 1 d D U P A 2
H20D H 0.533931 -0.014674 0.575354 0.381 Uiso 0.429(5) 1 calc R U P A 2
H20E H 0.455534 -0.009658 0.526800 0.381 Uiso 0.429(5) 1 calc R U P A 2
H20F H 0.475565 0.017946 0.595092 0.381 Uiso 0.429(5) 1 calc R U P A 2
O9 O 0.4737(3) 0.0189(3) 0.8189(4) 0.139(2) Uani 1 1 d D U . . .
O10 O 0.4806(3) 0.0895(3) 0.7831(4) 0.144(2) Uani 1 1 d D U . . .
C21 C 0.4488(5) 0.0571(4) 0.8033(6) 0.144(3) Uani 1 1 d D U . . .
C22 C 0.3701(7) 0.0625(7) 0.8056(11) 0.173(6) Uani 0.571(5) 1 d D U P A 1
H22 H 0.354171 0.036278 0.829182 0.207 Uiso 0.571(5) 1 calc R U P A 1
C23 C 0.3639(12) 0.1061(7) 0.8396(11) 0.180(7) Uani 0.571(5) 1 d D U P A 1
H23A H 0.313287 0.110206 0.841943 0.216 Uiso 0.571(5) 1 calc R U P A 1
H23B H 0.376156 0.131479 0.813080 0.216 Uiso 0.571(5) 1 calc R U P A 1
C24 C 0.4110(13) 0.1084(9) 0.9073(12) 0.202(10) Uani 0.571(5) 1 d D U P A 1
H24A H 0.404470 0.137919 0.927209 0.302 Uiso 0.571(5) 1 calc R U P A 1
H24B H 0.398371 0.083820 0.934263 0.302 Uiso 0.571(5) 1 calc R U P A 1
H24C H 0.461283 0.105108 0.905380 0.302 Uiso 0.571(5) 1 calc R U P A 1
C25 C 0.3278(13) 0.0644(12) 0.7336(12) 0.242(13) Uani 0.571(5) 1 d D U P A 1
H25A H 0.332592 0.035338 0.712003 0.362 Uiso 0.571(5) 1 calc R U P A 1
H25B H 0.276926 0.070129 0.731656 0.362 Uiso 0.571(5) 1 calc R U P A 1
H25C H 0.346569 0.089096 0.710894 0.362 Uiso 0.571(5) 1 calc R U P A 1
C22A C 0.3707(8) 0.0713(11) 0.7984(15) 0.174(7) Uani 0.429(5) 1 d D U P A 2
H22A H 0.360547 0.101632 0.776037 0.208 Uiso 0.429(5) 1 calc R U P A 2
C23A C 0.324(2) 0.0351(12) 0.7588(17) 0.213(11) Uani 0.429(5) 1 d D U P A 2
H23C H 0.272920 0.039652 0.759665 0.255 Uiso 0.429(5) 1 calc R U P A 2
H23D H 0.339353 0.004411 0.776292 0.255 Uiso 0.429(5) 1 calc R U P A 2
C24A C 0.334(2) 0.0407(19) 0.6896(16) 0.293(18) Uani 0.429(5) 1 d D U P A 2
H24D H 0.304252 0.017998 0.660434 0.439 Uiso 0.429(5) 1 calc R U P A 2
H24E H 0.318287 0.071384 0.673364 0.439 Uiso 0.429(5) 1 calc R U P A 2
H24F H 0.384290 0.036372 0.689883 0.439 Uiso 0.429(5) 1 calc R U P A 2
C25A C 0.3638(19) 0.0743(14) 0.8685(15) 0.219(12) Uani 0.429(5) 1 d D U P A 2
H25D H 0.395459 0.098381 0.891904 0.329 Uiso 0.429(5) 1 calc R U P A 2
H25E H 0.313852 0.081358 0.868646 0.329 Uiso 0.429(5) 1 calc R U P A 2
H25F H 0.377516 0.045054 0.890820 0.329 Uiso 0.429(5) 1 calc R U P A 2
O11 O 0.6167(3) 0.0049(2) 0.8943(3) 0.1251(17) Uani 1 1 d D U . . .
O12 O 0.6049(3) 0.0806(2) 0.8872(3) 0.1258(18) Uani 1 1 d D U . . .
C26 C 0.6236(6) 0.0443(4) 0.9183(5) 0.139(3) Uani 1 1 d D U . . .
C27 C 0.6515(8) 0.0429(5) 0.9943(5) 0.213(5) Uani 1 1 d D U . . .
H27 H 0.690853 0.019649 1.005492 0.255 Uiso 1 1 calc R U . . .
C28 C 0.6814(12) 0.0873(7) 1.0221(9) 0.283(9) Uani 1 1 d D U . . .
H28A H 0.695212 0.086100 1.071062 0.339 Uiso 1 1 calc R U . . .
H28B H 0.645654 0.111908 1.008050 0.339 Uiso 1 1 calc R U . . .
C29 C 0.7457(11) 0.0952(8) 0.9955(11) 0.307(11) Uani 1 1 d D U . . .
H29A H 0.768025 0.124356 1.012278 0.461 Uiso 1 1 calc R U . . .
H29B H 0.780396 0.070489 1.009737 0.461 Uiso 1 1 calc R U . . .
H29C H 0.731118 0.096152 0.947080 0.461 Uiso 1 1 calc R U . . .
C30 C 0.5911(11) 0.0276(8) 1.0253(8) 0.295(10) Uani 1 1 d D U . . .
H30A H 0.572103 -0.001766 1.006345 0.443 Uiso 1 1 calc R U . . .
H30B H 0.609814 0.024361 1.073249 0.443 Uiso 1 1 calc R U . . .
H30C H 0.552567 0.050396 1.016257 0.443 Uiso 1 1 calc R U . . .
O13 O 0.5713(4) 0.1607(2) 0.8231(4) 0.145(2) Uani 1 1 d D U . . .
O14 O 0.6745(4) 0.1966(2) 0.8376(5) 0.169(3) Uani 1 1 d D U . . .
C31 C 0.6108(6) 0.1928(3) 0.8426(6) 0.152(3) Uani 1 1 d D U . . .
C32 C 0.5849(12) 0.2244(5) 0.8911(8) 0.164(6) Uani 0.571(5) 1 d D U P A 1
H32 H 0.531279 0.222166 0.881184 0.197 Uiso 0.571(5) 1 calc R U P A 1
C33 C 0.6033(14) 0.2710(5) 0.8770(11) 0.181(7) Uani 0.571(5) 1 d D U P A 1
H33A H 0.655654 0.273621 0.880889 0.217 Uiso 0.571(5) 1 calc R U P A 1
H33B H 0.590076 0.292429 0.908837 0.217 Uiso 0.571(5) 1 calc R U P A 1
C34 C 0.562(3) 0.2822(13) 0.8080(15) 0.223(14) Uani 0.571(5) 1 d D U P A 1
H34A H 0.573650 0.313417 0.797105 0.334 Uiso 0.571(5) 1 calc R U P A 1
H34B H 0.575957 0.260890 0.776929 0.334 Uiso 0.571(5) 1 calc R U P A 1
H34C H 0.510638 0.279624 0.804767 0.334 Uiso 0.571(5) 1 calc R U P A 1
C35 C 0.615(2) 0.2081(11) 0.9616(10) 0.234(13) Uani 0.571(5) 1 d D U P A 1
H35A H 0.599335 0.176607 0.965818 0.352 Uiso 0.571(5) 1 calc R U P A 1
H35B H 0.667335 0.209503 0.972455 0.352 Uiso 0.571(5) 1 calc R U P A 1
H35C H 0.596584 0.227705 0.992028 0.352 Uiso 0.571(5) 1 calc R U P A 1
C32A C 0.5725(16) 0.2391(6) 0.8487(12) 0.168(6) Uani 0.429(5) 1 d D U P A 2
H32A H 0.519942 0.234289 0.844257 0.202 Uiso 0.429(5) 1 calc R U P A 2
C33A C 0.6109(17) 0.2431(9) 0.9188(12) 0.183(8) Uani 0.429(5) 1 d D U P A 2
H33C H 0.606782 0.274432 0.935236 0.219 Uiso 0.429(5) 1 calc R U P A 2
H33D H 0.662448 0.235560 0.925116 0.219 Uiso 0.429(5) 1 calc R U P A 2
C34A C 0.575(2) 0.2093(11) 0.9546(15) 0.200(13) Uani 0.429(5) 1 d D U P A 2
H34D H 0.597540 0.210091 1.002069 0.300 Uiso 0.429(5) 1 calc R U P A 2
H34E H 0.523521 0.217188 0.947513 0.300 Uiso 0.429(5) 1 calc R U P A 2
H34F H 0.578845 0.178555 0.937454 0.300 Uiso 0.429(5) 1 calc R U P A 2
C35A C 0.585(3) 0.2788(17) 0.806(2) 0.205(15) Uani 0.429(5) 1 d D U P A 2
H35D H 0.557703 0.273799 0.760536 0.308 Uiso 0.429(5) 1 calc R U P A 2
H35E H 0.568345 0.307028 0.823098 0.308 Uiso 0.429(5) 1 calc R U P A 2
H35F H 0.636157 0.281225 0.808008 0.308 Uiso 0.429(5) 1 calc R U P A 2
O15 O 0.5659(3) 0.1183(2) 0.7014(4) 0.1339(19) Uani 1 1 d D U . . .
O16 O 0.6499(4) 0.1714(2) 0.7054(4) 0.144(2) Uani 1 1 d D U . . .
C36 C 0.5947(6) 0.1491(4) 0.6753(5) 0.146(3) Uani 1 1 d D U . . .
C37 C 0.5630(12) 0.1605(9) 0.6027(8) 0.209(7) Uani 0.571(5) 1 d D U P A 1
H37 H 0.529059 0.135908 0.581386 0.251 Uiso 0.571(5) 1 calc R U P A 1
C38 C 0.5246(16) 0.2049(9) 0.5969(14) 0.235(9) Uani 0.571(5) 1 d D U P A 1
H38A H 0.496000 0.209578 0.550917 0.282 Uiso 0.571(5) 1 calc R U P A 1
H38B H 0.559458 0.230244 0.608727 0.282 Uiso 0.571(5) 1 calc R U P A 1
C39 C 0.4760(16) 0.2036(13) 0.6436(18) 0.244(14) Uani 0.571(5) 1 d D U P A 1
H39A H 0.449703 0.232488 0.640941 0.366 Uiso 0.571(5) 1 calc R U P A 1
H39B H 0.441627 0.178448 0.631289 0.366 Uiso 0.571(5) 1 calc R U P A 1
H39C H 0.504821 0.199028 0.688860 0.366 Uiso 0.571(5) 1 calc R U P A 1
C40 C 0.6274(17) 0.1622(17) 0.5712(14) 0.269(14) Uani 0.571(5) 1 d D U P A 1
H40A H 0.651382 0.132468 0.575963 0.404 Uiso 0.571(5) 1 calc R U P A 1
H40B H 0.610664 0.169779 0.524142 0.404 Uiso 0.571(5) 1 calc R U P A 1
H40C H 0.661460 0.185570 0.593441 0.404 Uiso 0.571(5) 1 calc R U P A 1
O17 O 0.7653(4) 0.2214(2) 0.7637(5) 0.167(3) Uani 1 1 d D U . . .
O18 O 0.8603(3) 0.20996(18) 0.7242(3) 0.1220(18) Uani 1 1 d D U . . .
C41 C 0.8118(5) 0.2342(3) 0.7352(5) 0.126(3) Uani 1 1 d D U . . .
C42 C 0.8059(14) 0.2827(4) 0.7084(11) 0.152(5) Uani 0.571(5) 1 d D U P A 1
H42 H 0.855186 0.295192 0.711906 0.182 Uiso 0.571(5) 1 calc R U P A 1
C43 C 0.7676(13) 0.3121(7) 0.7475(11) 0.162(7) Uani 0.571(5) 1 d D U P A 1
H43A H 0.717616 0.301131 0.741689 0.194 Uiso 0.571(5) 1 calc R U P A 1
H43B H 0.765716 0.343853 0.731033 0.194 Uiso 0.571(5) 1 calc R U P A 1
C44 C 0.806(2) 0.3110(11) 0.8201(11) 0.234(14) Uani 0.571(5) 1 d D U P A 1
H44A H 0.780284 0.330381 0.845007 0.350 Uiso 0.571(5) 1 calc R U P A 1
H44B H 0.807204 0.279599 0.836459 0.350 Uiso 0.571(5) 1 calc R U P A 1
H44C H 0.855225 0.322252 0.825820 0.350 Uiso 0.571(5) 1 calc R U P A 1
C45 C 0.765(2) 0.2816(9) 0.6363(10) 0.187(9) Uani 0.571(5) 1 d D U P A 1
H45A H 0.790737 0.262254 0.611385 0.280 Uiso 0.571(5) 1 calc R U P A 1
H45B H 0.716726 0.269288 0.632714 0.280 Uiso 0.571(5) 1 calc R U P A 1
H45C H 0.761270 0.312622 0.618244 0.280 Uiso 0.571(5) 1 calc R U P A 1
C42A C 0.8100(19) 0.2846(5) 0.7168(14) 0.151(6) Uani 0.429(5) 1 d D U P A 2
H42A H 0.856348 0.291813 0.705156 0.181 Uiso 0.429(5) 1 calc R U P A 2
C43A C 0.751(2) 0.2924(14) 0.6560(15) 0.175(9) Uani 0.429(5) 1 d D U P A 2
H43C H 0.749972 0.324695 0.642254 0.210 Uiso 0.429(5) 1 calc R U P A 2
H43D H 0.703628 0.284911 0.665000 0.210 Uiso 0.429(5) 1 calc R U P A 2
C44A C 0.765(3) 0.2621(13) 0.6025(16) 0.247(17) Uani 0.429(5) 1 d D U P A 2
H44D H 0.726421 0.266462 0.562003 0.371 Uiso 0.429(5) 1 calc R U P A 2
H44E H 0.811130 0.269802 0.593908 0.371 Uiso 0.429(5) 1 calc R U P A 2
H44F H 0.764965 0.230172 0.616567 0.371 Uiso 0.429(5) 1 calc R U P A 2
C45A C 0.801(2) 0.3186(15) 0.7694(19) 0.200(13) Uani 0.429(5) 1 d D U P A 2
H45D H 0.839606 0.313990 0.809547 0.300 Uiso 0.429(5) 1 calc R U P A 2
H45E H 0.803975 0.349678 0.752912 0.300 Uiso 0.429(5) 1 calc R U P A 2
H45F H 0.754391 0.314013 0.779477 0.300 Uiso 0.429(5) 1 calc R U P A 2
O19 O 0.8045(4) 0.1552(2) 0.8632(3) 0.137(2) Uani 1 1 d D U . . .
O20 O 0.9064(3) 0.1510(2) 0.8307(3) 0.1261(18) Uani 1 1 d D U . . .
C46 C 0.8709(5) 0.1532(3) 0.8734(5) 0.131(3) Uani 1 1 d D U . . .
C47 C 0.9109(7) 0.1558(4) 0.9478(5) 0.193(5) Uani 1 1 d D U . . .
H47 H 0.888382 0.134450 0.974420 0.232 Uiso 1 1 calc R U . . .
C48 C 0.9886(8) 0.1456(7) 0.9582(9) 0.263(8) Uani 1 1 d D U . . .
H48A H 1.012852 0.149734 1.005520 0.316 Uiso 1 1 calc R U . . .
H48B H 1.010187 0.167320 0.932179 0.316 Uiso 1 1 calc R U . . .
C49 C 1.0003(11) 0.0977(7) 0.9375(10) 0.328(13) Uani 1 1 d D U . . .
H49A H 1.052036 0.091927 0.944879 0.492 Uiso 1 1 calc R U . . .
H49B H 0.979641 0.076162 0.963753 0.492 Uiso 1 1 calc R U . . .
H49C H 0.976979 0.093730 0.890485 0.492 Uiso 1 1 calc R U . . .
C50 C 0.9054(10) 0.2052(5) 0.9705(8) 0.287(11) Uani 1 1 d D U . . .
H50A H 0.854662 0.213452 0.964544 0.431 Uiso 1 1 calc R U . . .
H50B H 0.930342 0.208082 1.017369 0.431 Uiso 1 1 calc R U . . .
H50C H 0.927696 0.225693 0.944125 0.431 Uiso 1 1 calc R U . . .
O21 O 0.9833(3) 0.15893(19) 0.7387(4) 0.1248(18) Uani 1 1 d D U . . .
O22 O 1.0379(4) 0.0942(2) 0.7293(5) 0.169(3) Uani 1 1 d D U . . .
C51 C 1.0393(4) 0.1355(3) 0.7401(6) 0.142(3) Uani 1 1 d D U . . .
C52 C 1.1133(6) 0.1570(5) 0.7710(8) 0.160(5) Uani 0.688(8) 1 d D U P C 1
H52 H 1.110928 0.190834 0.764675 0.192 Uiso 0.688(8) 1 calc R U P C 1
C53 C 1.1684(9) 0.1373(9) 0.7393(11) 0.196(7) Uani 0.688(8) 1 d D U P C 1
H53A H 1.171976 0.103881 0.746340 0.235 Uiso 0.688(8) 1 calc R U P C 1
H53B H 1.216111 0.151027 0.758239 0.235 Uiso 0.688(8) 1 calc R U P C 1
C54 C 1.1439(14) 0.1479(10) 0.6672(10) 0.229(10) Uani 0.688(8) 1 d D U P C 1
H54A H 1.178555 0.135500 0.644081 0.344 Uiso 0.688(8) 1 calc R U P C 1
H54B H 1.096622 0.134080 0.649161 0.344 Uiso 0.688(8) 1 calc R U P C 1
H54C H 1.140538 0.180992 0.661001 0.344 Uiso 0.688(8) 1 calc R U P C 1
C55 C 1.1446(9) 0.1455(8) 0.8447(9) 0.203(8) Uani 0.688(8) 1 d D U P C 1
H55A H 1.112360 0.157119 0.870849 0.305 Uiso 0.688(8) 1 calc R U P C 1
H55B H 1.149412 0.112413 0.850082 0.305 Uiso 0.688(8) 1 calc R U P C 1
H55C H 1.192030 0.159823 0.859899 0.305 Uiso 0.688(8) 1 calc R U P C 1
C52A C 1.0933(15) 0.1641(11) 0.7152(17) 0.170(7) Uani 0.312(8) 1 d D U P C 2
H52A H 1.088939 0.195672 0.731895 0.204 Uiso 0.312(8) 1 calc R U P C 2
C53A C 1.099(2) 0.1696(18) 0.6460(17) 0.196(11) Uani 0.312(8) 1 d D U P C 2
H53C H 1.110779 0.139793 0.629017 0.235 Uiso 0.312(8) 1 calc R U P C 2
H53D H 1.138687 0.190963 0.645010 0.235 Uiso 0.312(8) 1 calc R U P C 2
C54A C 1.030(2) 0.188(2) 0.601(2) 0.25(2) Uani 0.312(8) 1 d D U P C 2
H54D H 1.036106 0.190642 0.556165 0.375 Uiso 0.312(8) 1 calc R U P C 2
H54E H 0.990766 0.166156 0.601424 0.375 Uiso 0.312(8) 1 calc R U P C 2
H54F H 1.018667 0.217313 0.617414 0.375 Uiso 0.312(8) 1 calc R U P C 2
C55A C 1.153(2) 0.1417(17) 0.7662(19) 0.174(11) Uani 0.312(8) 1 d D U P C 2
H55D H 1.139596 0.141091 0.808878 0.261 Uiso 0.312(8) 1 calc R U P C 2
H55E H 1.159676 0.110508 0.752362 0.261 Uiso 0.312(8) 1 calc R U P C 2
H55F H 1.197265 0.159087 0.770750 0.261 Uiso 0.312(8) 1 calc R U P C 2
O23 O 0.8611(3) 0.14005(17) 0.6390(3) 0.1096(15) Uani 1 1 d D U . . .
O24 O 0.9238(4) 0.07898(19) 0.6179(3) 0.138(2) Uani 1 1 d D U . . .
C56 C 0.8838(6) 0.1134(3) 0.6012(4) 0.131(3) Uani 1 1 d D U . . .
C57 C 0.8756(10) 0.1285(6) 0.5298(6) 0.175(6) Uani 0.688(8) 1 d D U P C 1
H57 H 0.864331 0.100004 0.502897 0.211 Uiso 0.688(8) 1 calc R U P C 1
C58 C 0.8127(11) 0.1590(8) 0.5048(10) 0.215(8) Uani 0.688(8) 1 d D U P C 1
H58A H 0.768956 0.145238 0.513958 0.258 Uiso 0.688(8) 1 calc R U P C 1
H58B H 0.804482 0.162913 0.456345 0.258 Uiso 0.688(8) 1 calc R U P C 1
C59 C 0.8266(18) 0.2043(7) 0.5381(13) 0.44(3) Uani 0.688(8) 1 d D U P C 1
H59A H 0.785168 0.224301 0.521618 0.661 Uiso 0.688(8) 1 calc R U P C 1
H59B H 0.834147 0.200292 0.585981 0.661 Uiso 0.688(8) 1 calc R U P C 1
H59C H 0.869589 0.217925 0.528505 0.661 Uiso 0.688(8) 1 calc R U P C 1
C60 C 0.9454(10) 0.1463(8) 0.5160(10) 0.224(10) Uani 0.688(8) 1 d D U P C 1
H60A H 0.984489 0.124801 0.533589 0.336 Uiso 0.688(8) 1 calc R U P C 1
H60B H 0.939362 0.149622 0.468159 0.336 Uiso 0.688(8) 1 calc R U P C 1
H60C H 0.957166 0.176057 0.537440 0.336 Uiso 0.688(8) 1 calc R U P C 1
C57A C 0.854(2) 0.1184(18) 0.5265(8) 0.192(8) Uani 0.312(8) 1 d D U P C 2
H57A H 0.874563 0.148630 0.518377 0.230 Uiso 0.312(8) 1 calc R U P C 2
C58A C 0.874(2) 0.0900(16) 0.474(2) 0.226(12) Uani 0.312(8) 1 d D U P C 2
H58C H 0.840112 0.096109 0.430770 0.272 Uiso 0.312(8) 1 calc R U P C 2
H58D H 0.870500 0.057224 0.484552 0.272 Uiso 0.312(8) 1 calc R U P C 2
C59A C 0.950(3) 0.1016(16) 0.471(3) 0.31(2) Uani 0.312(8) 1 d D U P C 2
H59D H 0.963179 0.083156 0.436988 0.467 Uiso 0.312(8) 1 calc R U P C 2
H59E H 0.952336 0.134028 0.460589 0.467 Uiso 0.312(8) 1 calc R U P C 2
H59F H 0.982630 0.095264 0.514205 0.467 Uiso 0.312(8) 1 calc R U P C 2
C60A C 0.775(2) 0.1292(19) 0.5113(19) 0.202(14) Uani 0.312(8) 1 d D U P C 2
H60D H 0.764852 0.147896 0.547044 0.303 Uiso 0.312(8) 1 calc R U P C 2
H60E H 0.760977 0.146061 0.469497 0.303 Uiso 0.312(8) 1 calc R U P C 2
H60F H 0.747312 0.100812 0.507579 0.303 Uiso 0.312(8) 1 calc R U P C 2
O25 O 1.0321(4) 0.0175(2) 0.6595(4) 0.151(2) Uani 1 1 d D U . . .
O26 O 0.9930(3) -0.05095(19) 0.6331(4) 0.1293(19) Uani 1 1 d D U . . .
C61 C 1.0327(5) -0.0188(3) 0.6294(5) 0.129(3) Uani 1 1 d D U . . .
C62 C 1.0886(8) -0.0216(5) 0.5874(8) 0.159(5) Uani 0.688(8) 1 d D U P C 1
H62 H 1.081448 -0.049918 0.559818 0.191 Uiso 0.688(8) 1 calc R U P C 1
C63 C 1.1582(8) -0.0233(8) 0.6382(11) 0.210(7) Uani 0.688(8) 1 d D U P C 1
H63A H 1.197578 -0.026705 0.615426 0.252 Uiso 0.688(8) 1 calc R U P C 1
H63B H 1.165339 0.006193 0.662068 0.252 Uiso 0.688(8) 1 calc R U P C 1
C64 C 1.1641(15) -0.0604(9) 0.6873(13) 0.244(12) Uani 0.688(8) 1 d D U P C 1
H64A H 1.211324 -0.059048 0.718684 0.366 Uiso 0.688(8) 1 calc R U P C 1
H64B H 1.126285 -0.056949 0.711167 0.366 Uiso 0.688(8) 1 calc R U P C 1
H64C H 1.158588 -0.089912 0.664433 0.366 Uiso 0.688(8) 1 calc R U P C 1
C65 C 1.0883(8) 0.0213(6) 0.5434(9) 0.203(8) Uani 0.688(8) 1 d D U P C 1
H65A H 1.042706 0.022845 0.509643 0.304 Uiso 0.688(8) 1 calc R U P C 1
H65B H 1.093832 0.048748 0.571018 0.304 Uiso 0.688(8) 1 calc R U P C 1
H65C H 1.128253 0.019383 0.521771 0.304 Uiso 0.688(8) 1 calc R U P C 1
C62A C 1.1001(14) -0.0338(10) 0.607(2) 0.146(7) Uani 0.312(8) 1 d D U P C 2
H62A H 1.080708 -0.049366 0.563874 0.175 Uiso 0.312(8) 1 calc R U P C 2
C63A C 1.139(2) 0.0072(10) 0.590(2) 0.173(9) Uani 0.312(8) 1 d D U P C 2
H63C H 1.160439 0.024994 0.630339 0.207 Uiso 0.312(8) 1 calc R U P C 2
H63D H 1.105055 0.027123 0.558706 0.207 Uiso 0.312(8) 1 calc R U P C 2
C64A C 1.197(3) -0.0103(17) 0.559(3) 0.27(2) Uani 0.312(8) 1 d D U P C 2
H64D H 1.223335 0.015450 0.546667 0.412 Uiso 0.312(8) 1 calc R U P C 2
H64E H 1.229604 -0.029990 0.590226 0.412 Uiso 0.312(8) 1 calc R U P C 2
H64F H 1.174477 -0.027871 0.518926 0.412 Uiso 0.312(8) 1 calc R U P C 2
C65A C 1.155(2) -0.0665(14) 0.646(2) 0.178(14) Uani 0.312(8) 1 d D U P C 2
H65D H 1.131145 -0.093522 0.657458 0.267 Uiso 0.312(8) 1 calc R U P C 2
H65E H 1.188182 -0.075612 0.618566 0.267 Uiso 0.312(8) 1 calc R U P C 2
H65F H 1.182811 -0.051596 0.686153 0.267 Uiso 0.312(8) 1 calc R U P C 2
O27 O 1.0065(3) 0.0178(2) 0.7831(4) 0.139(2) Uani 1 1 d D U . . .
O28 O 0.9908(3) -0.0536(2) 0.7643(4) 0.136(2) Uani 1 1 d D U . . .
C66 C 1.0182(5) -0.0208(4) 0.7985(5) 0.125(3) Uani 1 1 d D U . . .
C67 C 1.0686(9) -0.0333(7) 0.8652(7) 0.171(6) Uani 0.571(5) 1 d D U P A 1
H67 H 1.093392 -0.062281 0.858379 0.205 Uiso 0.571(5) 1 calc R U P A 1
C68 C 1.1259(14) 0.0007(11) 0.8920(12) 0.235(10) Uani 0.571(5) 1 d D U P A 1
H68A H 1.152654 -0.008667 0.936894 0.282 Uiso 0.571(5) 1 calc R U P A 1
H68B H 1.103727 0.030762 0.895378 0.282 Uiso 0.571(5) 1 calc R U P A 1
C69 C 1.1771(11) 0.0044(13) 0.8477(16) 0.261(14) Uani 0.571(5) 1 d D U P A 1
H69A H 1.214418 0.026890 0.866054 0.392 Uiso 0.571(5) 1 calc R U P A 1
H69B H 1.199494 -0.025334 0.844865 0.392 Uiso 0.571(5) 1 calc R U P A 1
H69C H 1.150641 0.014034 0.803414 0.392 Uiso 0.571(5) 1 calc R U P A 1
C70 C 1.0218(13) -0.0442(12) 0.9114(10) 0.251(12) Uani 0.571(5) 1 d D U P A 1
H70A H 0.985451 -0.066671 0.890775 0.376 Uiso 0.571(5) 1 calc R U P A 1
H70B H 1.051533 -0.056640 0.952779 0.376 Uiso 0.571(5) 1 calc R U P A 1
H70C H 0.998000 -0.016298 0.920912 0.376 Uiso 0.571(5) 1 calc R U P A 1
C67A C 1.0697(14) -0.0233(11) 0.8674(10) 0.193(8) Uani 0.429(5) 1 d D U P A 2
H67A H 1.053572 -0.006473 0.902945 0.231 Uiso 0.429(5) 1 calc R U P A 2
C68A C 1.0800(18) -0.0739(11) 0.8782(15) 0.209(9) Uani 0.429(5) 1 d D U P A 2
H68C H 1.033575 -0.090382 0.865492 0.251 Uiso 0.429(5) 1 calc R U P A 2
H68D H 1.103690 -0.080910 0.924932 0.251 Uiso 0.429(5) 1 calc R U P A 2
C69A C 1.128(2) -0.0859(15) 0.8330(19) 0.268(17) Uani 0.429(5) 1 d D U P A 2
H69D H 1.138246 -0.118637 0.836113 0.403 Uiso 0.429(5) 1 calc R U P A 2
H69E H 1.103355 -0.078103 0.787350 0.403 Uiso 0.429(5) 1 calc R U P A 2
H69F H 1.172881 -0.068710 0.846291 0.403 Uiso 0.429(5) 1 calc R U P A 2
C70A C 1.140(2) -0.0064(18) 0.853(3) 0.265(15) Uani 0.429(5) 1 d D U P A 2
H70D H 1.136984 0.026643 0.845626 0.398 Uiso 0.429(5) 1 calc R U P A 2
H70E H 1.180057 -0.013115 0.891227 0.398 Uiso 0.429(5) 1 calc R U P A 2
H70F H 1.147721 -0.021734 0.813828 0.398 Uiso 0.429(5) 1 calc R U P A 2
O29 O 0.9520(3) -0.12573(19) 0.6872(4) 0.149(2) Uani 1 1 d D U . . .
O30 O 0.8738(4) -0.1663(2) 0.7248(4) 0.150(2) Uani 1 1 d D U . . .
C71 C 0.9315(5) -0.1613(3) 0.7088(6) 0.125(3) Uani 1 1 d D U . . .
C72 C 0.9826(11) -0.2027(5) 0.7239(8) 0.146(5) Uani 0.571(5) 1 d D U P A 1
H72 H 1.033141 -0.194005 0.724093 0.176 Uiso 0.571(5) 1 calc R U P A 1
C73 C 0.9778(13) -0.2223(7) 0.7893(9) 0.159(7) Uani 0.571(5) 1 d D U P A 1
H73A H 0.926709 -0.227155 0.789202 0.191 Uiso 0.571(5) 1 calc R U P A 1
H73B H 1.002509 -0.252157 0.796014 0.191 Uiso 0.571(5) 1 calc R U P A 1
C74 C 1.0115(14) -0.1911(9) 0.8442(9) 0.216(10) Uani 0.571(5) 1 d D U P A 1
H74A H 1.007821 -0.204383 0.886424 0.324 Uiso 0.571(5) 1 calc R U P A 1
H74B H 1.062254 -0.186578 0.844692 0.324 Uiso 0.571(5) 1 calc R U P A 1
H74C H 0.986563 -0.161613 0.837891 0.324 Uiso 0.571(5) 1 calc R U P A 1
C75 C 0.9529(10) -0.2384(5) 0.6707(8) 0.137(5) Uani 0.571(5) 1 d D U P A 1
H75A H 0.955315 -0.226668 0.627311 0.205 Uiso 0.571(5) 1 calc R U P A 1
H75B H 0.981632 -0.266375 0.680381 0.205 Uiso 0.571(5) 1 calc R U P A 1
H75C H 0.902783 -0.245186 0.670485 0.205 Uiso 0.571(5) 1 calc R U P A 1
C72A C 0.9750(17) -0.2042(8) 0.7105(13) 0.151(6) Uani 0.429(5) 1 d D U P A 2
H72A H 0.932323 -0.224947 0.701811 0.182 Uiso 0.429(5) 1 calc R U P A 2
C73A C 0.9935(15) -0.2143(10) 0.6483(14) 0.191(9) Uani 0.429(5) 1 d D U P A 2
H73C H 1.025811 -0.241160 0.654431 0.229 Uiso 0.429(5) 1 calc R U P A 2
H73D H 1.020101 -0.188121 0.635881 0.229 Uiso 0.429(5) 1 calc R U P A 2
C74A C 0.9285(18) -0.2238(12) 0.5929(15) 0.219(13) Uani 0.429(5) 1 d D U P A 2
H74D H 0.943668 -0.230408 0.552265 0.329 Uiso 0.429(5) 1 calc R U P A 2
H74E H 0.902514 -0.250151 0.604482 0.329 Uiso 0.429(5) 1 calc R U P A 2
H74F H 0.896803 -0.197106 0.585930 0.329 Uiso 0.429(5) 1 calc R U P A 2
C75A C 1.0044(19) -0.2205(14) 0.7793(13) 0.172(11) Uani 0.429(5) 1 d D U P A 2
H75D H 0.978130 -0.206060 0.808767 0.258 Uiso 0.429(5) 1 calc R U P A 2
H75E H 0.999038 -0.253665 0.780890 0.258 Uiso 0.429(5) 1 calc R U P A 2
H75F H 1.055495 -0.212470 0.793693 0.258 Uiso 0.429(5) 1 calc R U P A 2
O31 O 0.8495(3) -0.07420(19) 0.5988(3) 0.1169(16) Uani 1 1 d D U . . .
O32 O 0.7724(3) -0.1234(2) 0.6222(3) 0.1217(17) Uani 1 1 d D U . . .
C76 C 0.7961(5) -0.0996(3) 0.5832(4) 0.111(2) Uani 1 1 d D U . . .
C77 C 0.7633(10) -0.1054(8) 0.5089(7) 0.175(6) Uani 0.571(5) 1 d D U P A 1
H77 H 0.765836 -0.076567 0.483887 0.210 Uiso 0.571(5) 1 calc R U P A 1
C78 C 0.6872(11) -0.1225(10) 0.4979(14) 0.233(9) Uani 0.571(5) 1 d D U P A 1
H78A H 0.664210 -0.122456 0.449867 0.279 Uiso 0.571(5) 1 calc R U P A 1
H78B H 0.688066 -0.154410 0.513741 0.279 Uiso 0.571(5) 1 calc R U P A 1
C79 C 0.6436(14) -0.0944(14) 0.5327(17) 0.302(17) Uani 0.571(5) 1 d D U P A 1
H79A H 0.594719 -0.106723 0.524227 0.453 Uiso 0.571(5) 1 calc R U P A 1
H79B H 0.665611 -0.094853 0.580400 0.453 Uiso 0.571(5) 1 calc R U P A 1
H79C H 0.641758 -0.062903 0.516533 0.453 Uiso 0.571(5) 1 calc R U P A 1
C80 C 0.8047(15) -0.1442(9) 0.4860(11) 0.231(11) Uani 0.571(5) 1 d D U P A 1
H80A H 0.855144 -0.135301 0.491813 0.347 Uiso 0.571(5) 1 calc R U P A 1
H80B H 0.802125 -0.171585 0.512351 0.347 Uiso 0.571(5) 1 calc R U P A 1
H80C H 0.783449 -0.150742 0.439163 0.347 Uiso 0.571(5) 1 calc R U P A 1
C77A C 0.7452(17) -0.1056(10) 0.5155(9) 0.188(8) Uani 0.429(5) 1 d D U P A 2
H77A H 0.695574 -0.103647 0.522702 0.225 Uiso 0.429(5) 1 calc R U P A 2
C78A C 0.745(2) -0.1469(11) 0.4734(14) 0.203(10) Uani 0.429(5) 1 d D U P A 2
H78C H 0.765428 -0.138830 0.435415 0.244 Uiso 0.429(5) 1 calc R U P A 2
H78D H 0.695373 -0.157604 0.455865 0.244 Uiso 0.429(5) 1 calc R U P A 2
C79A C 0.789(3) -0.1843(12) 0.513(2) 0.262(17) Uani 0.429(5) 1 d D U P A 2
H79D H 0.788686 -0.210945 0.484062 0.393 Uiso 0.429(5) 1 calc R U P A 2
H79E H 0.838957 -0.173814 0.529357 0.393 Uiso 0.429(5) 1 calc R U P A 2
H79F H 0.768994 -0.192563 0.549780 0.393 Uiso 0.429(5) 1 calc R U P A 2
C80A C 0.758(3) -0.0612(11) 0.4847(17) 0.257(16) Uani 0.429(5) 1 d D U P A 2
H80D H 0.756792 -0.036251 0.515777 0.385 Uiso 0.429(5) 1 calc R U P A 2
H80E H 0.804933 -0.061838 0.474089 0.385 Uiso 0.429(5) 1 calc R U P A 2
H80F H 0.720175 -0.056325 0.444045 0.385 Uiso 0.429(5) 1 calc R U P A 2
N1 N 0.7377(11) 0.0056(8) 0.7512(10) 0.130(5) Uani 0.429(5) 1 d . U P A 1
H1A H 0.694636 0.004521 0.762199 0.156 Uiso 0.429(5) 1 calc R U P A 1
H1B H 0.749682 -0.023727 0.744306 0.156 Uiso 0.429(5) 1 calc R U P A 1
C81 C 0.846(3) 0.0216(14) 0.921(2) 0.233(16) Uani 0.429(5) 1 d . U P A 1
H81A H 0.859350 0.050995 0.908641 0.279 Uiso 0.429(5) 1 calc R U P A 1
H81B H 0.862150 0.011628 0.965475 0.279 Uiso 0.429(5) 1 calc R U P A 1
C82 C 0.8036(18) -0.0073(12) 0.8729(15) 0.153(8) Uani 0.429(5) 1 d . U P A 1
H82 H 0.786598 -0.037242 0.877788 0.184 Uiso 0.429(5) 1 calc R U P A 1
C83 C 0.792(3) 0.0222(12) 0.8110(16) 0.124(7) Uani 0.429(5) 1 d . U P A 1
H83A H 0.777048 0.052970 0.822156 0.148 Uiso 0.429(5) 1 calc R U P A 1
H83B H 0.838637 0.025561 0.799232 0.148 Uiso 0.429(5) 1 calc R U P A 1
C84 C 0.725(3) 0.0301(18) 0.684(2) 0.128(7) Uani 0.429(5) 1 d . U P A 1
H84A H 0.712605 0.062198 0.691337 0.154 Uiso 0.429(5) 1 calc R U P A 1
H84B H 0.770979 0.030434 0.670994 0.154 Uiso 0.429(5) 1 calc R U P A 1
C85 C 0.6691(18) 0.0127(10) 0.6270(14) 0.158(7) Uani 0.429(5) 1 d . U P A 1
H85 H 0.619209 0.007232 0.622222 0.190 Uiso 0.429(5) 1 calc R U P A 1
C86 C 0.716(3) 0.0063(14) 0.5783(18) 0.212(13) Uani 0.429(5) 1 d . U P A 1
H86A H 0.765702 0.013584 0.591115 0.254 Uiso 0.429(5) 1 calc R U P A 1
H86B H 0.695378 -0.004870 0.535001 0.254 Uiso 0.429(5) 1 calc R U P A 1
C81A C 0.8723(19) -0.0177(12) 0.9020(13) 0.248(14) Uani 0.571(5) 1 d . U P A 2
H81C H 0.866503 -0.047781 0.884408 0.297 Uiso 0.571(5) 1 calc R U P A 2
H81D H 0.904798 -0.012156 0.943552 0.297 Uiso 0.571(5) 1 calc R U P A 2
C82A C 0.8324(14) 0.0187(10) 0.8662(12) 0.171(8) Uani 0.571(5) 1 d D U P A 2
H82A H 0.836731 0.049167 0.882070 0.205 Uiso 0.571(5) 1 calc R U P A 2
C83A C 0.786(2) 0.0063(9) 0.8050(10) 0.136(7) Uani 0.571(5) 1 d D U P A 2
H83C H 0.738419 0.001445 0.814910 0.163 Uiso 0.571(5) 1 calc R U P A 2
H83D H 0.802427 -0.024149 0.794766 0.163 Uiso 0.571(5) 1 calc R U P A 2
N1A N 0.7707(9) 0.0303(6) 0.7441(8) 0.143(5) Uani 0.571(5) 1 d D U P A 2
H1AA H 0.759283 0.059124 0.754113 0.171 Uiso 0.571(5) 1 calc R U P A 2
H1AB H 0.813599 0.032513 0.732984 0.171 Uiso 0.571(5) 1 calc R U P A 2
C84A C 0.723(2) 0.0198(11) 0.6875(14) 0.113(6) Uani 0.571(5) 1 d . U P A 2
H84C H 0.675022 0.019870 0.698157 0.136 Uiso 0.571(5) 1 calc R U P A 2
H84D H 0.732412 -0.012203 0.677619 0.136 Uiso 0.571(5) 1 calc R U P A 2
C85A C 0.7129(14) 0.0438(8) 0.6266(10) 0.163(7) Uani 0.571(5) 1 d . U P A 2
H85A H 0.678448 0.067413 0.623952 0.195 Uiso 0.571(5) 1 calc R U P A 2
C86A C 0.7365(13) 0.0430(9) 0.5748(11) 0.168(8) Uani 0.571(5) 1 d . U P A 2
H86C H 0.771411 0.021015 0.570454 0.201 Uiso 0.571(5) 1 calc R U P A 2
H86D H 0.719143 0.064382 0.540387 0.201 Uiso 0.571(5) 1 calc R U P A 2
C37A C 0.5648(16) 0.1689(12) 0.6053(10) 0.197(7) Uani 0.429(5) 1 d D U P A 2
H37A H 0.562730 0.202951 0.607558 0.237 Uiso 0.429(5) 1 calc R U P A 2
C38A C 0.4919(18) 0.1493(12) 0.5988(19) 0.232(9) Uani 0.429(5) 1 d D U P A 2
H38C H 0.495202 0.120273 0.623545 0.278 Uiso 0.429(5) 1 calc R U P A 2
H38D H 0.468581 0.143265 0.551721 0.278 Uiso 0.429(5) 1 calc R U P A 2
C39A C 0.449(2) 0.1835(19) 0.627(3) 0.252(18) Uani 0.429(5) 1 d D U P A 2
H39D H 0.400275 0.171523 0.623051 0.378 Uiso 0.429(5) 1 calc R U P A 2
H39E H 0.472279 0.189156 0.673234 0.378 Uiso 0.429(5) 1 calc R U P A 2
H39F H 0.445768 0.212055 0.601702 0.378 Uiso 0.429(5) 1 calc R U P A 2
C40A C 0.591(3) 0.154(2) 0.5446(18) 0.264(16) Uani 0.429(5) 1 d D U P A 2
H40D H 0.638651 0.166951 0.547577 0.396 Uiso 0.429(5) 1 calc R U P A 2
H40E H 0.592340 0.121119 0.542678 0.396 Uiso 0.429(5) 1 calc R U P A 2
H40F H 0.557144 0.166056 0.504569 0.396 Uiso 0.429(5) 1 calc R U P A 2

loop_
_atom_site_aniso_label
_atom_site_aniso_U_11
_atom_site_aniso_U_22
_atom_site_aniso_U_33
_atom_site_aniso_U_23
_atom_site_aniso_U_13
_atom_site_aniso_U_12
Cr1 0.1017(9) 0.0735(8) 0.1536(14) 0.0141(8) 0.0399(9) 0.0041(7)
Cr2 0.0904(9) 0.0993(9) 0.1274(12) -0.0015(8) 0.0244(8) -0.0100(7)
Cr3 0.0880(8) 0.1183(11) 0.1215(12) -0.0040(8) 0.0280(8) -0.0018(8)
Cr4 0.0899(9) 0.1136(11) 0.1488(14) -0.0158(9) 0.0360(9) 0.0070(8)
Cr5 0.1124(10) 0.0906(9) 0.1733(16) -0.0203(9) 0.0611(11) 0.0089(8)
Cr6 0.0918(8) 0.0764(8) 0.1185(11) -0.0178(7) 0.0268(7) 0.0028(6)
Cr7 0.1114(10) 0.0741(8) 0.1809(15) -0.0103(8) 0.0717(10) -0.0014(7)
Cr8 0.0841(8) 0.0682(7) 0.1384(12) 0.0022(7) 0.0221(7) 0.0053(6)
Ni1 0.1017(9) 0.0735(8) 0.1536(14) 0.0141(8) 0.0399(9) 0.0041(7)
Ni2 0.0904(9) 0.0993(9) 0.1274(12) -0.0015(8) 0.0244(8) -0.0100(7)
Ni3 0.0880(8) 0.1183(11) 0.1215(12) -0.0040(8) 0.0280(8) -0.0018(8)
Ni4 0.0899(9) 0.1136(11) 0.1488(14) -0.0158(9) 0.0360(9) 0.0070(8)
Ni5 0.1124(10) 0.0906(9) 0.1733(16) -0.0203(9) 0.0611(11) 0.0089(8)
Ni6 0.0918(8) 0.0764(8) 0.1185(11) -0.0178(7) 0.0268(7) 0.0028(6)
Ni7 0.1114(10) 0.0741(8) 0.1809(15) -0.0103(8) 0.0717(10) -0.0014(7)
Ni8 0.0841(8) 0.0682(7) 0.1384(12) 0.0022(7) 0.0221(7) 0.0053(6)
F1 0.093(2) 0.075(2) 0.114(3) 0.009(2) 0.013(2) 0.0043(19)
F2 0.094(2) 0.074(2) 0.102(3) 0.0084(18) 0.026(2) 0.0112(19)
F3 0.086(2) 0.082(2) 0.104(3) -0.0061(19) 0.023(2) 0.0038(18)
F4 0.092(2) 0.082(2) 0.113(3) -0.012(2) 0.024(2) 0.0034(19)
F5 0.090(3) 0.104(3) 0.119(3) -0.014(2) 0.028(2) 0.004(2)
F6 0.083(2) 0.112(3) 0.111(3) -0.007(2) 0.016(2) -0.002(2)
F7 0.084(2) 0.106(3) 0.106(3) 0.001(2) 0.017(2) -0.002(2)
F8 0.089(2) 0.082(2) 0.108(3) 0.010(2) 0.016(2) 0.0020(19)
O1 0.132(4) 0.081(3) 0.248(7) 0.001(4) 0.081(5) -0.009(3)
O2 0.106(4) 0.099(3) 0.187(6) -0.019(4) 0.041(4) -0.025(3)
C1 0.131(5) 0.090(4) 0.197(9) -0.013(5) 0.057(6) -0.018(4)
C2 0.156(12) 0.090(6) 0.285(15) -0.015(9) 0.089(12) -0.025(7)
C3 0.168(15) 0.098(11) 0.278(18) -0.050(11) 0.072(14) -0.022(11)
C4 0.26(3) 0.15(2) 0.28(2) -0.046(15) 0.102(19) -0.05(2)
C5 0.28(3) 0.099(13) 0.30(2) -0.007(14) 0.12(2) -0.043(17)
C2A 0.171(14) 0.096(8) 0.280(16) -0.035(9) 0.073(14) -0.027(7)
C3A 0.201(19) 0.094(9) 0.327(19) -0.009(14) 0.083(18) -0.019(12)
C4A 0.25(4) 0.17(3) 0.30(2) -0.01(2) 0.05(3) -0.03(3)
C5A 0.29(4) 0.14(2) 0.280(16) -0.078(13) 0.08(2) -0.08(2)
O3 0.105(4) 0.156(5) 0.148(5) 0.073(4) 0.019(3) 0.014(4)
O4 0.119(3) 0.115(4) 0.128(4) 0.027(3) 0.035(3) 0.001(3)
C6 0.121(4) 0.146(7) 0.139(6) 0.057(6) 0.022(4) -0.001(6)
C7 0.190(14) 0.241(15) 0.142(7) 0.090(11) 0.021(7) 0.025(15)
C8 0.24(2) 0.253(16) 0.165(16) 0.114(12) 0.053(15) 0.042(16)
C9 0.34(4) 0.25(2) 0.24(3) 0.08(3) 0.10(3) 0.05(3)
C10 0.31(4) 0.27(2) 0.139(14) 0.036(17) 0.01(2) 0.02(2)
C7A 0.179(12) 0.210(15) 0.155(10) 0.096(12) 0.028(8) 0.013(13)
C8A 0.229(18) 0.27(2) 0.165(13) 0.089(16) 0.055(12) 0.026(17)
C9A 0.19(3) 0.30(2) 0.30(4) 0.02(3) 0.10(3) 0.00(3)
C10A 0.29(3) 0.25(2) 0.16(2) 0.109(18) 0.02(2) 0.09(2)
O5 0.110(4) 0.131(5) 0.183(6) -0.011(4) 0.051(4) -0.027(4)
O6 0.128(5) 0.151(4) 0.140(5) 0.005(4) 0.059(4) -0.007(4)
C11 0.131(7) 0.149(6) 0.181(9) -0.007(6) 0.065(6) -0.025(6)
C12 0.185(13) 0.175(12) 0.230(16) 0.001(12) 0.111(11) -0.036(11)
C13 0.174(14) 0.23(2) 0.25(2) -0.026(17) 0.110(15) -0.045(13)
C14 0.139(17) 0.21(3) 0.26(2) -0.039(18) 0.091(17) -0.053(14)
C15 0.20(2) 0.26(3) 0.25(2) 0.058(19) 0.121(18) -0.04(2)
C12A 0.169(12) 0.179(11) 0.239(17) -0.006(12) 0.106(11) -0.042(11)
C13A 0.27(2) 0.178(13) 0.23(2) 0.003(15) 0.145(17) -0.034(15)
C14A 0.24(2) 0.31(4) 0.27(3) 0.06(2) 0.160(18) 0.06(2)
C15A 0.165(11) 0.25(3) 0.25(2) -0.02(2) 0.104(14) -0.067(16)
O7 0.096(3) 0.138(5) 0.128(4) -0.026(3) 0.003(3) 0.003(3)
O8 0.079(3) 0.126(4) 0.131(4) -0.008(3) 0.011(3) -0.005(3)
C16 0.093(5) 0.137(7) 0.128(5) -0.017(5) 0.000(4) -0.001(4)
C17 0.145(11) 0.219(13) 0.152(9) -0.013(11) -0.040(9) 0.012(9)
C18 0.190(17) 0.235(15) 0.190(17) 0.005(14) -0.043(15) 0.037(11)
C19 0.33(3) 0.256(19) 0.28(4) 0.06(3) -0.07(3) -0.05(2)
C20 0.23(2) 0.263(18) 0.23(3) -0.04(2) -0.09(2) -0.075(17)
C17A 0.142(10) 0.212(16) 0.148(9) -0.027(11) -0.029(9) 0.041(11)
C18A 0.123(9) 0.225(19) 0.170(17) -0.028(17) -0.056(11) 0.037(14)
C19A 0.15(2) 0.25(2) 0.28(4) -0.01(3) -0.08(2) -0.02(2)
C20A 0.22(2) 0.34(3) 0.17(2) 0.07(2) -0.02(2) 0.03(2)
O9 0.107(4) 0.151(5) 0.170(6) -0.015(4) 0.055(4) 0.000(4)
O10 0.094(4) 0.150(5) 0.191(6) -0.009(4) 0.039(4) 0.011(3)
C21 0.093(5) 0.154(6) 0.189(9) -0.015(6) 0.043(5) 0.005(4)
C22 0.101(7) 0.165(12) 0.261(15) -0.031(11) 0.063(9) 0.003(7)
C23 0.127(13) 0.147(13) 0.279(18) -0.008(13) 0.078(12) 0.031(12)
C24 0.161(18) 0.167(19) 0.28(2) -0.055(17) 0.067(13) 0.051(16)
C25 0.105(12) 0.32(3) 0.285(18) -0.062(19) 0.023(12) 0.08(2)
C22A 0.102(7) 0.185(15) 0.247(16) -0.023(13) 0.069(10) 0.008(7)
C23A 0.096(11) 0.21(2) 0.32(2) -0.035(19) 0.028(16) 0.005(15)
C24A 0.19(3) 0.38(5) 0.29(2) -0.09(2) 0.02(2) 0.00(4)
C25A 0.14(2) 0.28(3) 0.251(18) 0.002(18) 0.087(15) 0.08(2)
O11 0.124(4) 0.142(4) 0.110(4) -0.008(3) 0.030(3) 0.007(4)
O12 0.110(4) 0.134(4) 0.142(5) -0.029(3) 0.046(3) -0.008(4)
C26 0.137(7) 0.154(5) 0.133(6) -0.020(4) 0.048(6) 0.016(6)
C27 0.252(14) 0.270(13) 0.117(6) -0.054(6) 0.048(7) 0.038(10)
C28 0.34(2) 0.317(18) 0.176(14) -0.067(13) 0.040(14) -0.024(15)
C29 0.32(2) 0.37(3) 0.22(2) 0.007(19) 0.037(17) -0.015(18)
C30 0.40(2) 0.35(2) 0.173(14) 0.010(14) 0.140(16) 0.003(18)
O13 0.127(4) 0.123(4) 0.202(6) -0.027(4) 0.074(5) 0.015(3)
O14 0.161(5) 0.122(4) 0.255(7) -0.062(5) 0.110(5) -0.015(4)
C31 0.155(6) 0.118(6) 0.210(9) -0.038(6) 0.099(7) 0.009(4)
C32 0.223(14) 0.121(9) 0.173(11) -0.024(7) 0.096(11) 0.036(10)
C33 0.279(18) 0.122(8) 0.177(14) -0.024(9) 0.123(14) 0.036(12)
C34 0.32(3) 0.169(19) 0.204(16) 0.015(14) 0.117(18) 0.11(2)
C35 0.34(3) 0.21(2) 0.191(11) 0.027(13) 0.130(18) 0.12(2)
C32A 0.221(14) 0.124(8) 0.196(13) -0.025(9) 0.124(13) 0.031(10)
C33A 0.264(19) 0.124(14) 0.195(14) -0.023(9) 0.122(14) 0.030(15)
C34A 0.32(3) 0.144(18) 0.199(19) -0.050(14) 0.17(2) 0.01(2)
C35A 0.26(3) 0.162(17) 0.23(2) 0.034(19) 0.12(2) 0.07(2)
O15 0.114(4) 0.126(5) 0.152(5) 0.004(3) 0.014(3) 0.022(3)
O16 0.114(4) 0.130(5) 0.195(5) 0.034(4) 0.049(4) 0.040(3)
C36 0.138(7) 0.128(7) 0.173(7) 0.020(5) 0.038(5) 0.036(5)
C37 0.212(14) 0.212(15) 0.186(9) 0.057(10) 0.017(8) 0.025(12)
C38 0.229(18) 0.244(17) 0.207(17) 0.066(14) 0.002(13) 0.059(14)
C39 0.15(2) 0.28(3) 0.28(3) 0.11(2) 0.000(18) 0.07(2)
C40 0.29(3) 0.35(3) 0.17(2) 0.05(3) 0.07(2) 0.06(2)
O17 0.164(5) 0.089(4) 0.276(8) -0.020(4) 0.109(5) 0.009(4)
O18 0.110(4) 0.080(3) 0.180(5) -0.028(3) 0.044(4) -0.004(3)
C41 0.111(6) 0.081(4) 0.190(8) -0.024(4) 0.043(5) 0.004(4)
C42 0.139(13) 0.077(6) 0.239(12) -0.019(8) 0.046(9) -0.003(7)
C43 0.153(16) 0.082(10) 0.248(14) -0.022(11) 0.044(12) 0.009(11)
C44 0.28(3) 0.16(2) 0.246(15) -0.05(2) 0.025(18) 0.03(2)
C45 0.24(2) 0.079(16) 0.229(12) 0.000(11) 0.041(15) 0.030(15)
C42A 0.121(13) 0.081(6) 0.250(14) -0.014(9) 0.043(10) 0.001(8)
C43A 0.149(16) 0.100(16) 0.266(16) 0.009(12) 0.030(14) 0.021(13)
C44A 0.30(4) 0.15(3) 0.254(19) -0.02(2) 0.00(2) 0.07(3)
C45A 0.21(3) 0.099(13) 0.30(2) -0.049(19) 0.06(2) -0.01(2)
O19 0.136(4) 0.149(5) 0.136(4) -0.057(4) 0.049(3) -0.041(4)
O20 0.111(4) 0.135(5) 0.125(4) -0.042(3) 0.016(3) 0.013(4)
C46 0.141(5) 0.121(7) 0.133(6) -0.040(5) 0.038(4) -0.022(6)
C47 0.212(9) 0.217(11) 0.136(6) -0.053(8) 0.012(6) -0.047(10)
C48 0.223(10) 0.35(2) 0.186(14) -0.061(14) -0.014(10) 0.001(14)
C49 0.27(2) 0.36(2) 0.29(3) -0.09(2) -0.034(19) 0.053(19)
C50 0.35(2) 0.248(13) 0.194(15) -0.119(12) -0.067(15) 0.001(14)
O21 0.102(3) 0.093(3) 0.184(5) -0.030(4) 0.042(3) -0.007(3)
O22 0.122(4) 0.103(3) 0.296(8) -0.055(5) 0.079(5) -0.016(3)
C51 0.104(4) 0.104(4) 0.229(9) -0.046(6) 0.061(5) -0.018(4)
C52 0.094(6) 0.123(10) 0.266(13) -0.017(11) 0.053(8) -0.023(6)
C53 0.115(9) 0.179(15) 0.308(16) -0.026(16) 0.080(12) -0.013(10)
C54 0.18(2) 0.23(3) 0.293(16) -0.036(19) 0.085(16) -0.032(18)
C55 0.123(12) 0.21(2) 0.260(13) -0.033(15) 0.017(9) -0.047(13)
C52A 0.130(10) 0.125(12) 0.280(17) -0.046(14) 0.100(12) -0.026(11)
C53A 0.15(2) 0.18(3) 0.29(2) -0.023(18) 0.114(16) -0.03(2)
C54A 0.18(3) 0.29(5) 0.32(3) 0.05(4) 0.14(2) 0.03(3)
C55A 0.109(8) 0.16(3) 0.28(2) -0.04(2) 0.102(17) -0.031(16)
O23 0.130(4) 0.084(3) 0.118(4) 0.003(3) 0.036(3) 0.014(3)
O24 0.209(6) 0.081(3) 0.147(4) 0.008(3) 0.088(4) 0.020(3)
C56 0.188(8) 0.099(5) 0.117(5) 0.008(4) 0.060(5) 0.022(5)
C57 0.235(13) 0.177(13) 0.119(7) 0.028(7) 0.050(9) 0.021(10)
C58 0.299(17) 0.233(18) 0.121(12) 0.046(12) 0.067(13) 0.092(15)
C59 0.66(6) 0.24(2) 0.41(5) -0.04(2) 0.12(5) 0.13(3)
C60 0.282(16) 0.27(2) 0.142(16) 0.085(15) 0.100(15) 0.019(17)
C57A 0.258(17) 0.204(19) 0.118(6) 0.017(10) 0.057(11) 0.028(16)
C58A 0.29(2) 0.25(3) 0.144(13) -0.024(18) 0.076(19) 0.00(2)
C59A 0.32(3) 0.40(5) 0.26(4) 0.08(4) 0.16(3) 0.04(3)
C60A 0.251(18) 0.27(4) 0.086(19) 0.05(2) 0.042(13) 0.03(2)
O25 0.140(4) 0.082(3) 0.266(7) -0.022(4) 0.116(5) -0.010(3)
O26 0.115(4) 0.085(3) 0.204(6) -0.019(4) 0.071(4) -0.001(3)
C61 0.137(6) 0.083(4) 0.189(8) -0.003(4) 0.084(6) 0.002(4)
C62 0.154(9) 0.132(11) 0.225(13) 0.000(8) 0.111(8) 0.008(8)
C63 0.149(8) 0.231(17) 0.276(17) 0.046(13) 0.099(10) 0.022(13)
C64 0.23(2) 0.27(2) 0.27(3) 0.066(19) 0.131(17) 0.092(19)
C65 0.184(16) 0.206(17) 0.25(2) 0.055(14) 0.111(14) -0.001(14)
C62A 0.147(11) 0.116(13) 0.205(18) 0.010(12) 0.101(11) 0.013(9)
C63A 0.140(16) 0.154(16) 0.25(2) 0.054(16) 0.092(15) 0.006(13)
C64A 0.24(3) 0.24(4) 0.42(5) 0.03(4) 0.23(4) 0.00(3)
C65A 0.21(2) 0.18(2) 0.21(3) 0.06(2) 0.16(2) 0.078(19)
O27 0.099(4) 0.123(4) 0.167(5) -0.014(4) -0.022(3) 0.017(3)
O28 0.113(4) 0.112(4) 0.159(5) 0.042(3) -0.016(4) -0.009(3)
C66 0.097(6) 0.138(5) 0.134(6) 0.007(4) 0.014(4) 0.014(4)
C67 0.127(10) 0.219(15) 0.146(8) 0.011(9) -0.009(6) 0.042(10)
C68 0.177(15) 0.274(19) 0.201(19) -0.019(16) -0.056(12) 0.013(14)
C69 0.101(14) 0.30(3) 0.33(3) 0.06(2) -0.036(15) 0.012(16)
C70 0.203(18) 0.40(3) 0.136(14) 0.045(19) 0.021(13) 0.054(19)
C67A 0.138(13) 0.246(15) 0.160(10) 0.006(9) -0.030(9) 0.030(12)
C68A 0.173(18) 0.260(17) 0.163(19) 0.033(14) -0.021(14) 0.068(14)
C69A 0.18(3) 0.35(4) 0.26(3) 0.03(3) 0.02(2) 0.12(3)
C70A 0.127(14) 0.35(3) 0.27(3) 0.03(3) -0.045(16) -0.01(2)
O29 0.107(4) 0.076(3) 0.272(8) 0.014(4) 0.063(4) 0.008(3)
O30 0.124(4) 0.078(3) 0.261(7) 0.031(4) 0.070(4) 0.016(3)
C71 0.100(5) 0.081(4) 0.192(8) 0.017(4) 0.030(5) 0.017(4)
C72 0.129(10) 0.103(7) 0.210(11) 0.035(7) 0.049(10) 0.044(7)
C73 0.159(17) 0.131(13) 0.197(11) 0.032(7) 0.060(11) 0.086(13)
C74 0.20(2) 0.22(2) 0.219(14) -0.007(15) 0.028(16) 0.085(18)
C75 0.157(14) 0.087(8) 0.191(12) 0.035(8) 0.091(11) 0.057(9)
C72A 0.130(12) 0.092(8) 0.236(13) 0.029(10) 0.052(11) 0.037(9)
C73A 0.214(19) 0.126(16) 0.235(15) 0.018(14) 0.059(12) 0.083(16)
C74A 0.23(2) 0.18(2) 0.232(19) 0.02(2) 0.040(17) 0.12(2)
C75A 0.14(2) 0.14(2) 0.239(16) 0.039(15) 0.061(16) 0.079(17)
O31 0.127(4) 0.102(4) 0.127(4) -0.022(3) 0.040(3) -0.029(3)
O32 0.119(4) 0.112(4) 0.141(4) -0.026(3) 0.045(3) -0.029(3)
C76 0.117(5) 0.094(5) 0.123(5) -0.021(4) 0.034(4) -0.014(4)
C77 0.212(14) 0.172(13) 0.130(6) -0.037(8) 0.019(8) -0.063(11)
C78 0.216(15) 0.28(2) 0.172(16) -0.045(16) -0.003(11) -0.093(14)
C79 0.187(19) 0.47(4) 0.22(3) -0.06(3) -0.023(17) -0.01(2)
C80 0.30(2) 0.24(2) 0.142(17) -0.096(16) 0.041(18) -0.03(2)
C77A 0.206(16) 0.204(14) 0.135(7) -0.039(8) 0.005(9) -0.055(13)
C78A 0.21(2) 0.247(16) 0.149(15) -0.076(12) 0.027(15) -0.077(17)
C79A 0.33(4) 0.22(2) 0.24(3) -0.06(2) 0.07(3) -0.03(2)
C80A 0.34(4) 0.243(17) 0.140(18) 0.022(14) -0.04(2) -0.06(2)
N1 0.123(11) 0.132(13) 0.127(9) 0.018(9) 0.014(8) -0.024(10)
C81 0.33(4) 0.17(2) 0.150(15) -0.011(18) -0.03(2) -0.04(2)
C82 0.161(18) 0.146(17) 0.134(11) 0.008(10) 0.001(11) -0.015(14)
C83 0.109(12) 0.125(17) 0.132(10) -0.003(10) 0.019(9) -0.001(13)
C84 0.115(14) 0.136(17) 0.130(9) 0.022(9) 0.023(9) 0.004(13)
C85 0.189(16) 0.130(16) 0.137(11) 0.030(12) 0.004(10) -0.034(14)
C86 0.27(3) 0.21(3) 0.151(16) -0.01(2) 0.043(18) -0.03(3)
C81A 0.30(3) 0.21(2) 0.18(2) 0.013(17) -0.043(19) 0.08(2)
C82A 0.174(16) 0.173(17) 0.141(10) 0.015(12) -0.009(11) 0.010(13)
C83A 0.117(12) 0.153(18) 0.133(9) 0.010(10) 0.021(8) 0.005(13)
N1A 0.129(10) 0.146(12) 0.136(8) 0.011(8) 0.000(7) -0.012(9)
C84A 0.090(9) 0.120(14) 0.128(8) 0.005(8) 0.022(6) -0.006(10)
C85A 0.184(15) 0.164(15) 0.127(10) 0.018(10) 0.013(9) -0.018(13)
C86A 0.168(17) 0.18(2) 0.144(13) 0.026(14) 0.025(12) -0.047(16)
C37A 0.207(13) 0.197(17) 0.177(9) 0.039(10) 0.026(8) 0.071(13)
C38A 0.209(14) 0.25(2) 0.203(18) 0.031(18) -0.008(11) 0.044(15)
C39A 0.16(2) 0.27(3) 0.30(4) -0.01(3) 0.01(3) 0.01(2)
C40A 0.30(3) 0.31(4) 0.172(16) 0.03(2) 0.05(2) 0.09(3)

loop_
_atom_type_symbol
_atom_type_description
_atom_type_scat_dispersion_real
_atom_type_scat_dispersion_imag
_atom_type_scat_source
C C 0.0181 0.0091 'International Tables Vol C Tables 4.2.6.8 and 6.1.1.4'
H H 0.0000 0.0000 'International Tables Vol C Tables 4.2.6.8 and 6.1.1.4'
Cr Cr -0.1635 2.4439 'International Tables Vol C Tables 4.2.6.8 and 6.1.1.4'
F F 0.0727 0.0534 'International Tables Vol C Tables 4.2.6.8 and 6.1.1.4'
N N 0.0311 0.0180 'International Tables Vol C Tables 4.2.6.8 and 6.1.1.4'
Ni Ni -3.0029 0.5091 'International Tables Vol C Tables 4.2.6.8 and 6.1.1.4'
O O 0.0492 0.0322 'International Tables Vol C Tables 4.2.6.8 and 6.1.1.4'

loop_
_geom_angle_atom_site_label_1
_geom_angle_atom_site_label_2
_geom_angle_atom_site_label_3
_geom_angle
_geom_angle_site_symmetry_1
_geom_angle_site_symmetry_3
_geom_angle_publ_flag
F1 Cr1 O1 178.5(3) . . ?
F1 Cr1 O3 88.2(3) . . ?
F1 Cr1 O30 91.4(2) . . ?
F1 Cr1 O32 91.3(2) . . ?
F8 Cr1 F1 88.91(18) . . ?
F8 Cr1 O1 92.5(2) . . ?
F8 Cr1 O3 90.6(2) . . ?
F8 Cr1 O30 178.6(3) . . ?
F8 Cr1 O32 88.7(2) . . ?
O1 Cr1 O3 91.5(3) . . ?
O1 Cr1 O32 89.0(3) . . ?
O30 Cr1 O1 87.2(3) . . ?
O30 Cr1 O3 88.1(3) . . ?
O30 Cr1 O32 92.6(3) . . ?
O32 Cr1 O3 179.1(3) . . ?
F7 Cr2 F8 87.02(18) . . ?
F7 Cr2 O2 178.4(2) . . ?
F7 Cr2 O4 88.5(2) . . ?
F7 Cr2 O5 93.0(2) . . ?
F7 Cr2 O7 90.7(2) . . ?
F8 Cr2 O2 91.4(2) . . ?
F8 Cr2 O4 92.2(2) . . ?
F8 Cr2 O5 179.7(3) . . ?
F8 Cr2 O7 87.6(2) . . ?
O2 Cr2 O4 91.8(3) . . ?
O2 Cr2 O5 88.5(3) . . ?
O2 Cr2 O7 89.1(3) . . ?
O5 Cr2 O4 87.6(3) . . ?
O5 Cr2 O7 92.6(3) . . ?
O7 Cr2 O4 179.1(3) . . ?
F6 Cr3 O6 177.5(3) . . ?
F6 Cr3 O8 87.9(2) . . ?
F6 Cr3 O9 93.2(3) . . ?
F6 Cr3 O11 89.4(2) . . ?
F7 Cr3 F6 87.64(19) . . ?
F7 Cr3 O6 90.2(2) . . ?
F7 Cr3 O8 91.7(2) . . ?
F7 Cr3 O9 178.5(3) . . ?
F7 Cr3 O11 89.1(2) . . ?
O6 Cr3 O8 93.3(3) . . ?
O6 Cr3 O9 89.0(3) . . ?
O6 Cr3 O11 89.5(3) . . ?
O9 Cr3 O8 87.1(3) . . ?
O11 Cr3 O8 177.1(3) . . ?
O11 Cr3 O9 92.2(3) . . ?
F5 Cr4 O10 178.0(3) . . ?
F5 Cr4 O13 93.9(2) . . ?
F5 Cr4 O15 89.3(3) . . ?
F6 Cr4 F5 87.60(18) . . ?
F6 Cr4 O10 91.2(3) . . ?
F6 Cr4 O12 92.4(2) . . ?
F6 Cr4 O13 178.5(2) . . ?
F6 Cr4 O15 89.6(2) . . ?
O10 Cr4 O15 89.1(3) . . ?
O12 Cr4 F5 89.4(2) . . ?
O12 Cr4 O10 92.2(3) . . ?
O12 Cr4 O13 87.5(3) . . ?
O12 Cr4 O15 177.6(3) . . ?
O13 Cr4 O10 87.3(3) . . ?
O13 Cr4 O15 90.6(3) . . ?
F4 Cr5 F5 89.16(18) . . ?
F4 Cr5 O14 177.7(3) . . ?
F4 Cr5 O16 90.7(3) . . ?
F4 Cr5 O17 92.1(2) . . ?
F4 Cr5 O19 90.4(2) . . ?
F5 Cr5 O14 91.6(3) . . ?
F5 Cr5 O17 178.7(2) . . ?
F5 Cr5 O19 88.5(3) . . ?
O14 Cr5 O19 87.4(3) . . ?
O16 Cr5 F5 91.6(3) . . ?
O16 Cr5 O14 91.5(4) . . ?
O16 Cr5 O17 88.0(4) . . ?
O16 Cr5 O19 178.9(3) . . ?
O17 Cr5 O14 87.1(3) . . ?
O17 Cr5 O19 91.8(4) . . ?
F3 Cr6 F4 86.76(17) . . ?
F3 Cr6 O18 178.0(2) . . ?
F3 Cr6 O21 92.7(2) . . ?
F3 Cr6 O23 90.3(2) . . ?
F4 Cr6 O18 91.8(2) . . ?
F4 Cr6 O21 179.3(3) . . ?
F4 Cr6 O23 90.1(2) . . ?
O18 Cr6 O21 88.7(2) . . ?
O20 Cr6 F3 90.4(2) . . ?
O20 Cr6 F4 92.5(2) . . ?
O20 Cr6 O18 91.1(3) . . ?
O20 Cr6 O21 87.1(3) . . ?
O20 Cr6 O23 177.3(3) . . ?
O23 Cr6 O18 88.2(3) . . ?
O23 Cr6 O21 90.3(3) . . ?
F2 Cr7 O22 174.7(3) . . ?
F2 Cr7 O25 93.5(2) . . ?
F2 Cr7 O27 89.9(2) . . ?
F3 Cr7 F2 88.97(17) . . ?
F3 Cr7 O22 91.4(2) . . ?
F3 Cr7 O25 176.4(3) . . ?
F3 Cr7 O27 88.8(3) . . ?
O22 Cr7 O25 85.9(3) . . ?
O22 Cr7 O27 84.9(4) . . ?
O24 Cr7 F2 91.7(3) . . ?
O24 Cr7 F3 92.8(2) . . ?
O24 Cr7 O22 93.6(4) . . ?
O24 Cr7 O25 89.8(3) . . ?
O24 Cr7 O27 177.8(3) . . ?
O25 Cr7 O27 88.5(3) . . ?
F1 Cr8 O26 179.8(2) . . ?
F1 Cr8 O28 89.8(3) . . ?
F1 Cr8 O29 93.5(2) . . ?
F1 Cr8 O31 90.0(2) . . ?
F2 Cr8 F1 87.94(17) . . ?
F2 Cr8 O26 91.9(2) . . ?
F2 Cr8 O28 92.4(2) . . ?
F2 Cr8 O29 178.0(2) . . ?
F2 Cr8 O31 89.9(2) . . ?
O28 Cr8 O26 90.1(3) . . ?
O28 Cr8 O29 86.2(3) . . ?
O28 Cr8 O31 177.7(3) . . ?
O29 Cr8 O26 86.7(3) . . ?
O29 Cr8 O31 91.5(3) . . ?
O31 Cr8 O26 90.1(3) . . ?
Cr1 F1 Cr8 122.9(2) . . ?
Cr8 F2 Cr7 121.5(2) . . ?
Cr7 F3 Cr6 123.2(2) . . ?
Cr5 F4 Cr6 122.9(2) . . ?
Cr5 F5 Cr4 121.8(2) . . ?
Cr4 F6 Cr3 121.3(2) . . ?
Cr3 F7 Cr2 122.4(2) . . ?
Cr1 F8 Cr2 122.4(2) . . ?
C1 O1 Cr1 135.7(6) . . ?
C1 O2 Cr2 130.2(6) . . ?
O1 C1 C2 116.4(11) . . ?
O1 C1 C2A 116.5(16) . . ?
O2 C1 O1 125.8(8) . . ?
O2 C1 C2 117.0(10) . . ?
O2 C1 C2A 117.6(16) . . ?
C1 C2 H2 105.7 . . ?
C3 C2 C1 112.4(13) . . ?
C3 C2 H2 105.7 . . ?
C3 C2 C5 114.0(16) . . ?
C5 C2 C1 112.6(15) . . ?
C5 C2 H2 105.7 . . ?
C2 C3 H3A 109.6 . . ?
C2 C3 H3B 109.6 . . ?
C2 C3 C4 110.4(16) . . ?
H3A C3 H3B 108.1 . . ?
C4 C3 H3A 109.6 . . ?
C4 C3 H3B 109.6 . . ?
C3 C4 H4A 109.5 . . ?
C3 C4 H4B 109.5 . . ?
C3 C4 H4C 109.5 . . ?
H4A C4 H4B 109.5 . . ?
H4A C4 H4C 109.5 . . ?
H4B C4 H4C 109.5 . . ?
C2 C5 H5A 109.5 . . ?
C2 C5 H5B 109.5 . . ?
C2 C5 H5C 109.5 . . ?
H5A C5 H5B 109.5 . . ?
H5A C5 H5C 109.5 . . ?
H5B C5 H5C 109.5 . . ?
C1 C2A H2A 106.2 . . ?
C3A C2A C1 110(2) . . ?
C3A C2A H2A 106.2 . . ?
C3A C2A C5A 111.8(19) . . ?
C5A C2A C1 116(3) . . ?
C5A C2A H2A 106.2 . . ?
C2A C3A H3AA 109.5 . . ?
C2A C3A H3AB 109.5 . . ?
C2A C3A C4A 111(2) . . ?
H3AA C3A H3AB 108.1 . . ?
C4A C3A H3AA 109.5 . . ?
C4A C3A H3AB 109.5 . . ?
C3A C4A H4AA 109.5 . . ?
C3A C4A H4AB 109.5 . . ?
C3A C4A H4AC 109.5 . . ?
H4AA C4A H4AB 109.5 . . ?
H4AA C4A H4AC 109.5 . . ?
H4AB C4A H4AC 109.5 . . ?
C2A C5A H5AA 109.5 . . ?
C2A C5A H5AB 109.5 . . ?
C2A C5A H5AC 109.5 . . ?
H5AA C5A H5AB 109.5 . . ?
H5AA C5A H5AC 109.5 . . ?
H5AB C5A H5AC 109.5 . . ?
C6 O3 Cr1 131.3(6) . . ?
C6 O4 Cr2 134.3(6) . . ?
O3 C6 C7 116.0(13) . . ?
O3 C6 C7A 114.3(13) . . ?
O4 C6 O3 126.0(8) . . ?
O4 C6 C7 117.6(12) . . ?
O4 C6 C7A 118.7(14) . . ?
C6 C7 H7 105.9 . . ?
C8 C7 C6 109.8(15) . . ?
C8 C7 H7 105.9 . . ?
C8 C7 C10 117.7(19) . . ?
C10 C7 C6 110.9(16) . . ?
C10 C7 H7 105.9 . . ?
C7 C8 H8A 109.5 . . ?
C7 C8 H8B 109.5 . . ?
C7 C8 C9 110.9(19) . . ?
H8A C8 H8B 108.1 . . ?
C9 C8 H8A 109.5 . . ?
C9 C8 H8B 109.5 . . ?
C8 C9 H9A 109.5 . . ?
C8 C9 H9B 109.5 . . ?
C8 C9 H9C 109.5 . . ?
H9A C9 H9B 109.5 . . ?
H9A C9 H9C 109.5 . . ?
H9B C9 H9C 109.5 . . ?
C7 C10 H10A 109.5 . . ?
C7 C10 H10B 109.5 . . ?
C7 C10 H10C 109.5 . . ?
H10A C10 H10B 109.5 . . ?
H10A C10 H10C 109.5 . . ?
H10B C10 H10C 109.5 . . ?
C6 C7A H7A 104.8 . . ?
C8A C7A C6 111.7(19) . . ?
C8A C7A H7A 104.8 . . ?
C8A C7A C10A 113.4(19) . . ?
C10A C7A C6 116(2) . . ?
C10A C7A H7A 104.8 . . ?
C7A C8A H8AA 108.8 . . ?
C7A C8A H8AB 108.8 . . ?
C7A C8A C9A 113.7(19) . . ?
H8AA C8A H8AB 107.7 . . ?
C9A C8A H8AA 108.8 . . ?
C9A C8A H8AB 108.8 . . ?
C8A C9A H9AA 109.5 . . ?
C8A C9A H9AB 109.5 . . ?
C8A C9A H9AC 109.5 . . ?
H9AA C9A H9AB 109.5 . . ?
H9AA C9A H9AC 109.5 . . ?
H9AB C9A H9AC 109.5 . . ?
C7A C10A H10D 109.5 . . ?
C7A C10A H10E 109.5 . . ?
C7A C10A H10F 109.5 . . ?
H10D C10A H10E 109.5 . . ?
H10D C10A H10F 109.5 . . ?
H10E C10A H10F 109.5 . . ?
C11 O5 Cr2 134.3(7) . . ?
C11 O6 Cr3 130.4(7) . . ?
O5 C11 O6 125.7(9) . . ?
O5 C11 C12 112.2(12) . . ?
O5 C11 C12A 127.1(14) . . ?
O6 C11 C12 122.1(12) . . ?
O6 C11 C12A 107.2(13) . . ?
C11 C12 H12 105.7 . . ?
C13 C12 C11 114.2(16) . . ?
C13 C12 H12 105.7 . . ?
C13 C12 C15 117.7(18) . . ?
C15 C12 C11 106.8(16) . . ?
C15 C12 H12 105.7 . . ?
C12 C13 H13A 108.7 . . ?
C12 C13 H13B 108.7 . . ?
C12 C13 C14 114.3(17) . . ?
H13A C13 H13B 107.6 . . ?
C14 C13 H13A 108.7 . . ?
C14 C13 H13B 108.7 . . ?
C13 C14 H14A 109.5 . . ?
C13 C14 H14B 109.5 . . ?
C13 C14 H14C 109.5 . . ?
H14A C14 H14B 109.5 . . ?
H14A C14 H14C 109.5 . . ?
H14B C14 H14C 109.5 . . ?
C12 C15 H15A 109.5 . . ?
C12 C15 H15B 109.5 . . ?
C12 C15 H15C 109.5 . . ?
H15A C15 H15B 109.5 . . ?
H15A C15 H15C 109.5 . . ?
H15B C15 H15C 109.5 . . ?
C11 C12A H12A 113.5 . . ?
C13A C12A C11 109(2) . . ?
C13A C12A H12A 113.5 . . ?
C13A C12A C15A 106.7(18) . . ?
C15A C12A C11 100(2) . . ?
C15A C12A H12A 113.5 . . ?
C12A C13A H13C 110.9 . . ?
C12A C13A H13D 110.9 . . ?
H13C C13A H13D 108.9 . . ?
C14A C13A C12A 104.3(18) . . ?
C14A C13A H13C 110.9 . . ?
C14A C13A H13D 110.9 . . ?
C13A C14A H14D 109.5 . . ?
C13A C14A H14E 109.5 . . ?
C13A C14A H14F 109.5 . . ?
H14D C14A H14E 109.5 . . ?
H14D C14A H14F 109.5 . . ?
H14E C14A H14F 109.5 . . ?
C12A C15A H15D 109.5 . . ?
C12A C15A H15E 109.5 . . ?
C12A C15A H15F 109.5 . . ?
H15D C15A H15E 109.5 . . ?
H15D C15A H15F 109.5 . . ?
H15E C15A H15F 109.5 . . ?
C16 O7 Cr2 128.7(6) . . ?
C16 O8 Cr3 134.3(5) . . ?
O7 C16 C17 113.8(11) . . ?
O7 C16 C17A 118.0(14) . . ?
O8 C16 O7 127.2(8) . . ?
O8 C16 C17 118.6(11) . . ?
O8 C16 C17A 114.6(15) . . ?
C16 C17 H17 108.6 . . ?
C18 C17 C16 110.5(14) . . ?
C18 C17 H17 108.6 . . ?
C18 C17 C20 112.6(18) . . ?
C20 C17 C16 107.7(15) . . ?
C20 C17 H17 108.6 . . ?
C17 C18 H18A 109.7 . . ?
C17 C18 H18B 109.7 . . ?
C17 C18 C19 109.8(18) . . ?
H18A C18 H18B 108.2 . . ?
C19 C18 H18A 109.7 . . ?
C19 C18 H18B 109.7 . . ?
C18 C19 H19A 109.5 . . ?
C18 C19 H19B 109.5 . . ?
C18 C19 H19C 109.5 . . ?
H19A C19 H19B 109.5 . . ?
H19A C19 H19C 109.5 . . ?
H19B C19 H19C 109.5 . . ?
C17 C20 H20A 109.5 . . ?
C17 C20 H20B 109.5 . . ?
C17 C20 H20C 109.5 . . ?
H20A C20 H20B 109.5 . . ?
H20A C20 H20C 109.5 . . ?
H20B C20 H20C 109.5 . . ?
C16 C17A H17A 104.5 . . ?
C18A C17A C16 115.3(19) . . ?
C18A C17A H17A 104.5 . . ?
C18A C17A C20A 122(2) . . ?
C20A C17A C16 105(2) . . ?
C20A C17A H17A 104.5 . . ?
C17A C18A H18C 109.9 . . ?
C17A C18A H18D 109.9 . . ?
C17A C18A C19A 108.9(19) . . ?
H18C C18A H18D 108.3 . . ?
C19A C18A H18C 109.9 . . ?
C19A C18A H18D 109.9 . . ?
C18A C19A H19D 109.5 . . ?
C18A C19A H19E 109.5 . . ?
C18A C19A H19F 109.5 . . ?
H19D C19A H19E 109.5 . . ?
H19D C19A H19F 109.5 . . ?
H19E C19A H19F 109.5 . . ?
C17A C20A H20D 109.5 . . ?
C17A C20A H20E 109.5 . . ?
C17A C20A H20F 109.5 . . ?
H20D C20A H20E 109.5 . . ?
H20D C20A H20F 109.5 . . ?
H20E C20A H20F 109.5 . . ?
C21 O9 Cr3 135.1(7) . . ?
C21 O10 Cr4 128.1(6) . . ?
O9 C21 O10 126.0(8) . . ?
O9 C21 C22 114.1(11) . . ?
O9 C21 C22A 125.1(16) . . ?
O10 C21 C22 119.8(11) . . ?
O10 C21 C22A 108.6(14) . . ?
C21 C22 H22 111.0 . . ?
C23 C22 C21 107.5(13) . . ?
C23 C22 H22 111.0 . . ?
C23 C22 C25 110.7(16) . . ?
C25 C22 C21 105.4(14) . . ?
C25 C22 H22 111.0 . . ?
C22 C23 H23A 108.9 . . ?
C22 C23 H23B 108.9 . . ?
C22 C23 C24 113.3(15) . . ?
H23A C23 H23B 107.7 . . ?
C24 C23 H23A 108.9 . . ?
C24 C23 H23B 108.9 . . ?
C23 C24 H24A 109.5 . . ?
C23 C24 H24B 109.5 . . ?
C23 C24 H24C 109.5 . . ?
H24A C24 H24B 109.5 . . ?
H24A C24 H24C 109.5 . . ?
H24B C24 H24C 109.5 . . ?
C22 C25 H25A 109.5 . . ?
C22 C25 H25B 109.5 . . ?
C22 C25 H25C 109.5 . . ?
H25A C25 H25B 109.5 . . ?
H25A C25 H25C 109.5 . . ?
H25B C25 H25C 109.5 . . ?
C21 C22A H22A 110.4 . . ?
C23A C22A C21 107(2) . . ?
C23A C22A H22A 110.4 . . ?
C25A C22A C21 106(2) . . ?
C25A C22A H22A 110.4 . . ?
C25A C22A C23A 113(2) . . ?
C22A C23A H23C 110.8 . . ?
C22A C23A H23D 110.8 . . ?
C22A C23A C24A 104.6(18) . . ?
H23C C23A H23D 108.9 . . ?
C24A C23A H23C 110.8 . . ?
C24A C23A H23D 110.8 . . ?
C23A C24A H24D 109.5 . . ?
C23A C24A H24E 109.5 . . ?
C23A C24A H24F 109.5 . . ?
H24D C24A H24E 109.5 . . ?
H24D C24A H24F 109.5 . . ?
H24E C24A H24F 109.5 . . ?
C22A C25A H25D 109.5 . . ?
C22A C25A H25E 109.5 . . ?
C22A C25A H25F 109.5 . . ?
H25D C25A H25E 109.5 . . ?
H25D C25A H25F 109.5 . . ?
H25E C25A H25F 109.5 . . ?
C26 O11 Cr3 128.5(7) . . ?
C26 O12 Cr4 134.6(6) . . ?
O11 C26 C27 111.1(9) . . ?
O12 C26 O11 126.0(10) . . ?
O12 C26 C27 122.6(10) . . ?
C26 C27 H27 108.0 . . ?
C28 C27 C26 112.3(12) . . ?
C28 C27 H27 108.0 . . ?
C28 C27 C30 110.7(12) . . ?
C30 C27 C26 109.5(11) . . ?
C30 C27 H27 108.0 . . ?
C27 C28 H28A 110.6 . . ?
C27 C28 H28B 110.6 . . ?
C27 C28 C29 105.6(14) . . ?
H28A C28 H28B 108.7 . . ?
C29 C28 H28A 110.6 . . ?
C29 C28 H28B 110.6 . . ?
C28 C29 H29A 109.5 . . ?
C28 C29 H29B 109.5 . . ?
C28 C29 H29C 109.5 . . ?
H29A C29 H29B 109.5 . . ?
H29A C29 H29C 109.5 . . ?
H29B C29 H29C 109.5 . . ?
C27 C30 H30A 109.5 . . ?
C27 C30 H30B 109.5 . . ?
C27 C30 H30C 109.5 . . ?
H30A C30 H30B 109.5 . . ?
H30A C30 H30C 109.5 . . ?
H30B C30 H30C 109.5 . . ?
C31 O13 Cr4 135.2(6) . . ?
C31 O14 Cr5 130.6(7) . . ?
O13 C31 O14 125.5(8) . . ?
O13 C31 C32 114.3(11) . . ?
O13 C31 C32A 115.7(14) . . ?
O14 C31 C32 118.5(11) . . ?
O14 C31 C32A 114.5(14) . . ?
C31 C32 H32 107.8 . . ?
C33 C32 C31 107.4(12) . . ?
C33 C32 H32 107.8 . . ?
C33 C32 C35 115.9(17) . . ?
C35 C32 C31 110.0(15) . . ?
C35 C32 H32 107.8 . . ?
C32 C33 H33A 110.2 . . ?
C32 C33 H33B 110.2 . . ?
C32 C33 C34 107.6(17) . . ?
H33A C33 H33B 108.5 . . ?
C34 C33 H33A 110.2 . . ?
C34 C33 H33B 110.2 . . ?
C33 C34 H34A 109.5 . . ?
C33 C34 H34B 109.5 . . ?
C33 C34 H34C 109.5 . . ?
H34A C34 H34B 109.5 . . ?
H34A C34 H34C 109.5 . . ?
H34B C34 H34C 109.5 . . ?
C32 C35 H35A 109.5 . . ?
C32 C35 H35B 109.5 . . ?
C32 C35 H35C 109.5 . . ?
H35A C35 H35B 109.5 . . ?
H35A C35 H35C 109.5 . . ?
H35B C35 H35C 109.5 . . ?
C31 C32A H32A 110.6 . . ?
C33A C32A C31 91.1(16) . . ?
C33A C32A H32A 110.6 . . ?
C33A C32A C35A 114(2) . . ?
C35A C32A C31 119(3) . . ?
C35A C32A H32A 110.6 . . ?
C32A C33A H33C 110.7 . . ?
C32A C33A H33D 110.7 . . ?
C32A C33A C34A 105.0(18) . . ?
H33C C33A H33D 108.8 . . ?
C34A C33A H33C 110.7 . . ?
C34A C33A H33D 110.7 . . ?
C33A C34A H34D 109.5 . . ?
C33A C34A H34E 109.5 . . ?
C33A C34A H34F 109.5 . . ?
H34D C34A H34E 109.5 . . ?
H34D C34A H34F 109.5 . . ?
H34E C34A H34F 109.5 . . ?
C32A C35A H35D 109.5 . . ?
C32A C35A H35E 109.5 . . ?
C32A C35A H35F 109.5 . . ?
H35D C35A H35E 109.5 . . ?
H35D C35A H35F 109.5 . . ?
H35E C35A H35F 109.5 . . ?
C36 O15 Cr4 130.6(7) . . ?
C36 O16 Cr5 136.4(7) . . ?
O15 C36 O16 124.2(10) . . ?
O15 C36 C37 118.6(13) . . ?
O15 C36 C37A 125.5(17) . . ?
O16 C36 C37 117.2(12) . . ?
O16 C36 C37A 110.0(16) . . ?
C36 C37 H37 109.9 . . ?
C36 C37 C40 105.4(15) . . ?
C38 C37 C36 110.0(15) . . ?
C38 C37 H37 109.9 . . ?
C38 C37 C40 111.8(18) . . ?
C40 C37 H37 109.9 . . ?
C37 C38 H38A 110.2 . . ?
C37 C38 H38B 110.2 . . ?
C37 C38 C39 107.4(16) . . ?
H38A C38 H38B 108.5 . . ?
C39 C38 H38A 110.2 . . ?
C39 C38 H38B 110.2 . . ?
C38 C39 H39A 109.5 . . ?
C38 C39 H39B 109.5 . . ?
C38 C39 H39C 109.5 . . ?
H39A C39 H39B 109.5 . . ?
H39A C39 H39C 109.5 . . ?
H39B C39 H39C 109.5 . . ?
C37 C40 H40A 109.5 . . ?
C37 C40 H40B 109.5 . . ?
C37 C40 H40C 109.5 . . ?
H40A C40 H40B 109.5 . . ?
H40A C40 H40C 109.5 . . ?
H40B C40 H40C 109.5 . . ?
C41 O17 Cr5 135.8(6) . . ?
C41 O18 Cr6 133.5(6) . . ?
O17 C41 C42 117.4(11) . . ?
O17 C41 C42A 116.0(16) . . ?
O18 C41 O17 124.9(8) . . ?
O18 C41 C42 117.6(11) . . ?
O18 C41 C42A 119.0(16) . . ?
C41 C42 H42 109.3 . . ?
C43 C42 C41 110.0(14) . . ?
C43 C42 H42 109.3 . . ?
C43 C42 C45 110.4(15) . . ?
C45 C42 C41 108.6(15) . . ?
C45 C42 H42 109.3 . . ?
C42 C43 H43A 109.6 . . ?
C42 C43 H43B 109.6 . . ?
C42 C43 C44 110.4(16) . . ?
H43A C43 H43B 108.1 . . ?
C44 C43 H43A 109.6 . . ?
C44 C43 H43B 109.6 . . ?
C43 C44 H44A 109.5 . . ?
C43 C44 H44B 109.5 . . ?
C43 C44 H44C 109.5 . . ?
H44A C44 H44B 109.5 . . ?
H44A C44 H44C 109.5 . . ?
H44B C44 H44C 109.5 . . ?
C42 C45 H45A 109.5 . . ?
C42 C45 H45B 109.5 . . ?
C42 C45 H45C 109.5 . . ?
H45A C45 H45B 109.5 . . ?
H45A C45 H45C 109.5 . . ?
H45B C45 H45C 109.5 . . ?
C41 C42A H42A 107.3 . . ?
C43A C42A C41 109(2) . . ?
C43A C42A H42A 107.3 . . ?
C43A C42A C45A 108.4(18) . . ?
C45A C42A C41 117(3) . . ?
C45A C42A H42A 107.3 . . ?
C42A C43A H43C 110.2 . . ?
C42A C43A H43D 110.2 . . ?
C42A C43A C44A 107.7(19) . . ?
H43C C43A H43D 108.5 . . ?
C44A C43A H43C 110.2 . . ?
C44A C43A H43D 110.2 . . ?
C43A C44A H44D 109.5 . . ?
C43A C44A H44E 109.5 . . ?
C43A C44A H44F 109.5 . . ?
H44D C44A H44E 109.5 . . ?
H44D C44A H44F 109.5 . . ?
H44E C44A H44F 109.5 . . ?
C42A C45A H45D 109.5 . . ?
C42A C45A H45E 109.5 . . ?
C42A C45A H45F 109.5 . . ?
H45D C45A H45E 109.5 . . ?
H45D C45A H45F 109.5 . . ?
H45E C45A H45F 109.5 . . ?
C46 O19 Cr5 133.3(7) . . ?
C46 O20 Cr6 134.3(6) . . ?
O19 C46 O20 126.6(9) . . ?
O19 C46 C47 113.8(9) . . ?
O20 C46 C47 119.5(9) . . ?
C46 C47 H47 110.4 . . ?
C48 C47 C46 111.6(11) . . ?
C48 C47 H47 110.4 . . ?
C48 C47 C50 106.6(12) . . ?
C50 C47 C46 107.4(9) . . ?
C50 C47 H47 110.4 . . ?
C47 C48 H48A 109.4 . . ?
C47 C48 H48B 109.4 . . ?
C47 C48 C49 111.2(14) . . ?
H48A C48 H48B 108.0 . . ?
C49 C48 H48A 109.4 . . ?
C49 C48 H48B 109.4 . . ?
C48 C49 H49A 109.5 . . ?
C48 C49 H49B 109.5 . . ?
C48 C49 H49C 109.5 . . ?
H49A C49 H49B 109.5 . . ?
H49A C49 H49C 109.5 . . ?
H49B C49 H49C 109.5 . . ?
C47 C50 H50A 109.5 . . ?
C47 C50 H50B 109.5 . . ?
C47 C50 H50C 109.5 . . ?
H50A C50 H50B 109.5 . . ?
H50A C50 H50C 109.5 . . ?
H50B C50 H50C 109.5 . . ?
C51 O21 Cr6 135.2(6) . . ?
C51 O22 Cr7 135.4(6) . . ?
O21 C51 C52 118.4(9) . . ?
O21 C51 C52A 109.7(15) . . ?
O22 C51 O21 123.2(8) . . ?
O22 C51 C52 117.0(9) . . ?
O22 C51 C52A 117.7(15) . . ?
C51 C52 H52 110.0 . . ?
C53 C52 C51 109.6(12) . . ?
C53 C52 H52 110.0 . . ?
C53 C52 C55 102.2(13) . . ?
C55 C52 C51 114.9(12) . . ?
C55 C52 H52 110.0 . . ?
C52 C53 H53A 110.4 . . ?
C52 C53 H53B 110.4 . . ?
C52 C53 C54 106.4(14) . . ?
H53A C53 H53B 108.6 . . ?
C54 C53 H53A 110.4 . . ?
C54 C53 H53B 110.4 . . ?
C53 C54 H54A 109.5 . . ?
C53 C54 H54B 109.5 . . ?
C53 C54 H54C 109.5 . . ?
H54A C54 H54B 109.5 . . ?
H54A C54 H54C 109.5 . . ?
H54B C54 H54C 109.5 . . ?
C52 C55 H55A 109.5 . . ?
C52 C55 H55B 109.5 . . ?
C52 C55 H55C 109.5 . . ?
H55A C55 H55B 109.5 . . ?
H55A C55 H55C 109.5 . . ?
H55B C55 H55C 109.5 . . ?
C51 C52A H52A 105.7 . . ?
C53A C52A C51 128(3) . . ?
C53A C52A H52A 105.7 . . ?
C53A C52A C55A 121(2) . . ?
C55A C52A C51 89(2) . . ?
C55A C52A H52A 105.7 . . ?
C52A C53A H53C 109.2 . . ?
C52A C53A H53D 109.2 . . ?
C52A C53A C54A 112(2) . . ?
H53C C53A H53D 107.9 . . ?
C54A C53A H53C 109.2 . . ?
C54A C53A H53D 109.2 . . ?
C53A C54A H54D 109.5 . . ?
C53A C54A H54E 109.5 . . ?
C53A C54A H54F 109.5 . . ?
H54D C54A H54E 109.5 . . ?
H54D C54A H54F 109.5 . . ?
H54E C54A H54F 109.5 . . ?
C52A C55A H55D 109.5 . . ?
C52A C55A H55E 109.5 . . ?
C52A C55A H55F 109.5 . . ?
H55D C55A H55E 109.5 . . ?
H55D C55A H55F 109.5 . . ?
H55E C55A H55F 109.5 . . ?
C56 O23 Cr6 132.3(6) . . ?
C56 O24 Cr7 134.3(6) . . ?
O23 C56 O24 127.0(8) . . ?
O23 C56 C57 117.4(9) . . ?
O23 C56 C57A 118.5(17) . . ?
O24 C56 C57 114.3(9) . . ?
O24 C56 C57A 114.0(18) . . ?
C56 C57 H57 105.1 . . ?
C56 C57 C60 113.4(12) . . ?
C58 C57 C56 113.4(12) . . ?
C58 C57 H57 105.1 . . ?
C58 C57 C60 113.6(13) . . ?
C60 C57 H57 105.1 . . ?
C57 C58 H58A 109.8 . . ?
C57 C58 H58B 109.8 . . ?
C57 C58 C59 109.5(14) . . ?
H58A C58 H58B 108.2 . . ?
C59 C58 H58A 109.8 . . ?
C59 C58 H58B 109.8 . . ?
C58 C59 H59A 109.5 . . ?
C58 C59 H59B 109.5 . . ?
C58 C59 H59C 109.5 . . ?
H59A C59 H59B 109.5 . . ?
H59A C59 H59C 109.5 . . ?
H59B C59 H59C 109.5 . . ?
C57 C60 H60A 109.5 . . ?
C57 C60 H60B 109.5 . . ?
C57 C60 H60C 109.5 . . ?
H60A C60 H60B 109.5 . . ?
H60A C60 H60C 109.5 . . ?
H60B C60 H60C 109.5 . . ?
C56 C57A H57A 101.2 . . ?
C58A C57A C56 126(3) . . ?
C58A C57A H57A 101.2 . . ?
C58A C57A C60A 113(2) . . ?
C60A C57A C56 110(2) . . ?
C60A C57A H57A 101.2 . . ?
C57A C58A H58C 110.0 . . ?
C57A C58A H58D 110.0 . . ?
C57A C58A C59A 108.7(19) . . ?
H58C C58A H58D 108.3 . . ?
C59A C58A H58C 110.0 . . ?
C59A C58A H58D 110.0 . . ?
C58A C59A H59D 109.5 . . ?
C58A C59A H59E 109.5 . . ?
C58A C59A H59F 109.5 . . ?
H59D C59A H59E 109.5 . . ?
H59D C59A H59F 109.5 . . ?
H59E C59A H59F 109.5 . . ?
C57A C60A H60D 109.5 . . ?
C57A C60A H60E 109.5 . . ?
C57A C60A H60F 109.5 . . ?
H60D C60A H60E 109.5 . . ?
H60D C60A H60F 109.5 . . ?
H60E C60A H60F 109.5 . . ?
C61 O25 Cr7 135.1(6) . . ?
C61 O26 Cr8 134.8(6) . . ?
O25 C61 C62 115.4(9) . . ?
O25 C61 C62A 120.7(16) . . ?
O26 C61 O25 123.1(7) . . ?
O26 C61 C62 121.6(9) . . ?
O26 C61 C62A 112.3(13) . . ?
C61 C62 H62 110.7 . . ?
C61 C62 C65 112.9(11) . . ?
C63 C62 C61 102.9(12) . . ?
C63 C62 H62 110.7 . . ?
C63 C62 C65 108.6(13) . . ?
C65 C62 H62 110.7 . . ?
C62 C63 H63A 108.6 . . ?
C62 C63 H63B 108.6 . . ?
H63A C63 H63B 107.5 . . ?
C64 C63 C62 114.9(17) . . ?
C64 C63 H63A 108.6 . . ?
C64 C63 H63B 108.6 . . ?
C63 C64 H64A 109.5 . . ?
C63 C64 H64B 109.5 . . ?
C63 C64 H64C 109.5 . . ?
H64A C64 H64B 109.5 . . ?
H64A C64 H64C 109.5 . . ?
H64B C64 H64C 109.5 . . ?
C62 C65 H65A 109.5 . . ?
C62 C65 H65B 109.5 . . ?
C62 C65 H65C 109.5 . . ?
H65A C65 H65B 109.5 . . ?
H65A C65 H65C 109.5 . . ?
H65B C65 H65C 109.5 . . ?
C61 C62A H62A 104.3 . . ?
C63A C62A C61 110(2) . . ?
C63A C62A H62A 104.3 . . ?
C63A C62A C65A 108.2(19) . . ?
C65A C62A C61 124(3) . . ?
C65A C62A H62A 104.3 . . ?
C62A C63A H63C 110.4 . . ?
C62A C63A H63D 110.4 . . ?
C62A C63A C64A 106.8(18) . . ?
H63C C63A H63D 108.6 . . ?
C64A C63A H63C 110.4 . . ?
C64A C63A H63D 110.4 . . ?
C63A C64A H64D 109.5 . . ?
C63A C64A H64E 109.5 . . ?
C63A C64A H64F 109.5 . . ?
H64D C64A H64E 109.5 . . ?
H64D C64A H64F 109.5 . . ?
H64E C64A H64F 109.5 . . ?
C62A C65A H65D 109.5 . . ?
C62A C65A H65E 109.5 . . ?
C62A C65A H65F 109.5 . . ?
H65D C65A H65E 109.5 . . ?
H65D C65A H65F 109.5 . . ?
H65E C65A H65F 109.5 . . ?
C66 O27 Cr7 133.9(7) . . ?
C66 O28 Cr8 136.6(6) . . ?
O27 C66 O28 124.3(9) . . ?
O27 C66 C67 120.7(11) . . ?
O27 C66 C67A 109.5(15) . . ?
O28 C66 C67 115.0(11) . . ?
O28 C66 C67A 126.1(15) . . ?
C66 C67 H67 106.8 . . ?
C68 C67 C66 115.1(15) . . ?
C68 C67 H67 106.8 . . ?
C68 C67 C70 113.8(17) . . ?
C70 C67 C66 106.9(12) . . ?
C70 C67 H67 106.8 . . ?
C67 C68 H68A 109.5 . . ?
C67 C68 H68B 109.5 . . ?
C67 C68 C69 110.6(17) . . ?
H68A C68 H68B 108.1 . . ?
C69 C68 H68A 109.5 . . ?
C69 C68 H68B 109.5 . . ?
C68 C69 H69A 109.5 . . ?
C68 C69 H69B 109.5 . . ?
C68 C69 H69C 109.5 . . ?
H69A C69 H69B 109.5 . . ?
H69A C69 H69C 109.5 . . ?
H69B C69 H69C 109.5 . . ?
C67 C70 H70A 109.5 . . ?
C67 C70 H70B 109.5 . . ?
C67 C70 H70C 109.5 . . ?
H70A C70 H70B 109.5 . . ?
H70A C70 H70C 109.5 . . ?
H70B C70 H70C 109.5 . . ?
C66 C67A H67A 115.3 . . ?
C66 C67A C70A 102(2) . . ?
C68A C67A C66 102.6(19) . . ?
C68A C67A H67A 115.3 . . ?
C68A C67A C70A 105.0(18) . . ?
C70A C67A H67A 115.3 . . ?
C67A C68A H68C 111.3 . . ?
C67A C68A H68D 111.3 . . ?
C67A C68A C69A 102.3(17) . . ?
H68C C68A H68D 109.2 . . ?
C69A C68A H68C 111.3 . . ?
C69A C68A H68D 111.3 . . ?
C68A C69A H69D 109.5 . . ?
C68A C69A H69E 109.5 . . ?
C68A C69A H69F 109.5 . . ?
H69D C69A H69E 109.5 . . ?
H69D C69A H69F 109.5 . . ?
H69E C69A H69F 109.5 . . ?
C67A C70A H70D 109.5 . . ?
C67A C70A H70E 109.5 . . ?
C67A C70A H70F 109.5 . . ?
H70D C70A H70E 109.5 . . ?
H70D C70A H70F 109.5 . . ?
H70E C70A H70F 109.5 . . ?
C71 O29 Cr8 134.6(6) . . ?
C71 O30 Cr1 133.7(6) . . ?
O29 C71 O30 125.5(7) . . ?
O29 C71 C72 119.7(11) . . ?
O29 C71 C72A 119.4(16) . . ?
O30 C71 C72 114.5(10) . . ?
O30 C71 C72A 114.8(16) . . ?
C71 C72 H72 111.5 . . ?
C73 C72 C71 108.0(13) . . ?
C73 C72 H72 111.5 . . ?
C73 C72 C75 107.5(15) . . ?
C75 C72 C71 106.6(11) . . ?
C75 C72 H72 111.5 . . ?
C72 C73 H73A 109.5 . . ?
C72 C73 H73B 109.5 . . ?
H73A C73 H73B 108.1 . . ?
C74 C73 C72 110.7(15) . . ?
C74 C73 H73A 109.5 . . ?
C74 C73 H73B 109.5 . . ?
C73 C74 H74A 109.5 . . ?
C73 C74 H74B 109.5 . . ?
C73 C74 H74C 109.5 . . ?
H74A C74 H74B 109.5 . . ?
H74A C74 H74C 109.5 . . ?
H74B C74 H74C 109.5 . . ?
C72 C75 H75A 109.5 . . ?
C72 C75 H75B 109.5 . . ?
C72 C75 H75C 109.5 . . ?
H75A C75 H75B 109.5 . . ?
H75A C75 H75C 109.5 . . ?
H75B C75 H75C 109.5 . . ?
C71 C72A H72A 94.6 . . ?
C73A C72A C71 113.8(18) . . ?
C73A C72A H72A 94.6 . . ?
C73A C72A C75A 132.5(18) . . ?
C75A C72A C71 112(2) . . ?
C75A C72A H72A 94.6 . . ?
C72A C73A H73C 109.1 . . ?
C72A C73A H73D 109.1 . . ?
C72A C73A C74A 113(2) . . ?
H73C C73A H73D 107.8 . . ?
C74A C73A H73C 109.1 . . ?
C74A C73A H73D 109.1 . . ?
C73A C74A H74D 109.5 . . ?
C73A C74A H74E 109.5 . . ?
C73A C74A H74F 109.5 . . ?
H74D C74A H74E 109.5 . . ?
H74D C74A H74F 109.5 . . ?
H74E C74A H74F 109.5 . . ?
C72A C75A H75D 109.5 . . ?
C72A C75A H75E 109.5 . . ?
C72A C75A H75F 109.5 . . ?
H75D C75A H75E 109.5 . . ?
H75D C75A H75F 109.5 . . ?
H75E C75A H75F 109.5 . . ?
C76 O31 Cr8 133.4(6) . . ?
C76 O32 Cr1 135.5(6) . . ?
O31 C76 C77 116.1(10) . . ?
O31 C76 C77A 128.0(15) . . ?
O32 C76 O31 125.2(8) . . ?
O32 C76 C77 118.3(10) . . ?
O32 C76 C77A 106.7(15) . . ?
C76 C77 H77 111.8 . . ?
C78 C77 C76 109.5(13) . . ?
C78 C77 H77 111.8 . . ?
C78 C77 C80 105.1(15) . . ?
C80 C77 C76 106.3(13) . . ?
C80 C77 H77 111.8 . . ?
C77 C78 H78A 109.1 . . ?
C77 C78 H78B 109.1 . . ?
H78A C78 H78B 107.9 . . ?
C79 C78 C77 112.3(17) . . ?
C79 C78 H78A 109.1 . . ?
C79 C78 H78B 109.1 . . ?
C78 C79 H79A 109.5 . . ?
C78 C79 H79B 109.5 . . ?
C78 C79 H79C 109.5 . . ?
H79A C79 H79B 109.5 . . ?
H79A C79 H79C 109.5 . . ?
H79B C79 H79C 109.5 . . ?
C77 C80 H80A 109.5 . . ?
C77 C80 H80B 109.5 . . ?
C77 C80 H80C 109.5 . . ?
H80A C80 H80B 109.5 . . ?
H80A C80 H80C 109.5 . . ?
H80B C80 H80C 109.5 . . ?
C76 C77A H77A 105.9 . . ?
C78A C77A C76 123.1(19) . . ?
C78A C77A H77A 105.9 . . ?
C78A C77A C80A 115(2) . . ?
C80A C77A C76 99(2) . . ?
C80A C77A H77A 105.9 . . ?
C77A C78A H78C 109.5 . . ?
C77A C78A H78D 109.5 . . ?
C77A C78A C79A 110.8(19) . . ?
H78C C78A H78D 108.1 . . ?
C79A C78A H78C 109.5 . . ?
C79A C78A H78D 109.5 . . ?
C78A C79A H79D 109.5 . . ?
C78A C79A H79E 109.5 . . ?
C78A C79A H79F 109.5 . . ?
H79D C79A H79E 109.5 . . ?
H79D C79A H79F 109.5 . . ?
H79E C79A H79F 109.5 . . ?
C77A C80A H80D 109.5 . . ?
C77A C80A H80E 109.5 . . ?
C77A C80A H80F 109.5 . . ?
H80D C80A H80E 109.5 . . ?
H80D C80A H80F 109.5 . . ?
H80E C80A H80F 109.5 . . ?
H1A N1 H1B 106.7 . . ?
C83 N1 H1A 106.8 . . ?
C83 N1 H1B 106.8 . . ?
C83 N1 C84 122(3) . . ?
C84 N1 H1A 106.8 . . ?
C84 N1 H1B 106.8 . . ?
H81A C81 H81B 120.0 . . ?
C82 C81 H81A 120.0 . . ?
C82 C81 H81B 120.0 . . ?
C81 C82 H82 129.3 . . ?
C81 C82 C83 101(3) . . ?
C83 C82 H82 129.3 . . ?
N1 C83 C82 117(3) . . ?
N1 C83 H83A 108.1 . . ?
N1 C83 H83B 108.1 . . ?
C82 C83 H83A 108.1 . . ?
C82 C83 H83B 108.1 . . ?
H83A C83 H83B 107.3 . . ?
N1 C84 H84A 107.4 . . ?
N1 C84 H84B 107.4 . . ?
H84A C84 H84B 106.9 . . ?
C85 C84 N1 120(3) . . ?
C85 C84 H84A 107.4 . . ?
C85 C84 H84B 107.4 . . ?
C84 C85 H85 130.6 . . ?
C84 C85 C86 99(4) . . ?
C86 C85 H85 130.6 . . ?
C85 C86 H86A 120.0 . . ?
C85 C86 H86B 120.0 . . ?
H86A C86 H86B 120.0 . . ?
H81C C81A H81D 120.0 . . ?
C82A C81A H81C 120.0 . . ?
C82A C81A H81D 120.0 . . ?
C81A C82A H82A 122.5 . . ?
C83A C82A C81A 115(3) . . ?
C83A C82A H82A 122.5 . . ?
C82A C83A H83C 105.1 . . ?
C82A C83A H83D 105.1 . . ?
C82A C83A N1A 129(2) . . ?
H83C C83A H83D 105.9 . . ?
N1A C83A H83C 105.1 . . ?
N1A C83A H83D 105.1 . . ?
C83A N1A H1AA 105.2 . . ?
C83A N1A H1AB 105.2 . . ?
H1AA N1A H1AB 105.9 . . ?
C84A N1A C83A 128.3(18) . . ?
C84A N1A H1AA 105.2 . . ?
C84A N1A H1AB 105.2 . . ?
N1A C84A H84C 105.9 . . ?
N1A C84A H84D 105.9 . . ?
N1A C84A C85A 125.7(17) . . ?
H84C C84A H84D 106.2 . . ?
C85A C84A H84C 105.9 . . ?
C85A C84A H84D 105.9 . . ?
C84A C85A H85A 110.5 . . ?
C86A C85A C84A 139(3) . . ?
C86A C85A H85A 110.5 . . ?
C85A C86A H86C 120.0 . . ?
C85A C86A H86D 120.0 . . ?
H86C C86A H86D 120.0 . . ?
C36 C37A H37A 110.0 . . ?
C38A C37A C36 94(2) . . ?
C38A C37A H37A 110.0 . . ?
C38A C37A C40A 108(2) . . ?
C40A C37A C36 124(3) . . ?
C40A C37A H37A 110.0 . . ?
C37A C38A H38C 110.2 . . ?
C37A C38A H38D 110.2 . . ?
C37A C38A C39A 107.5(19) . . ?
H38C C38A H38D 108.5 . . ?
C39A C38A H38C 110.2 . . ?
C39A C38A H38D 110.2 . . ?
C38A C39A H39D 109.5 . . ?
C38A C39A H39E 109.5 . . ?
C38A C39A H39F 109.5 . . ?
H39D C39A H39E 109.5 . . ?
H39D C39A H39F 109.5 . . ?
H39E C39A H39F 109.5 . . ?
C37A C40A H40D 109.5 . . ?
C37A C40A H40E 109.5 . . ?
C37A C40A H40F 109.5 . . ?
H40D C40A H40E 109.5 . . ?
H40D C40A H40F 109.5 . . ?
H40E C40A H40F 109.5 . . ?

loop_
_geom_bond_atom_site_label_1
_geom_bond_atom_site_label_2
_geom_bond_distance
_geom_bond_site_symmetry_2
_geom_bond_publ_flag
Cr1 F1 1.919(4) . ?
Cr1 F8 1.912(4) . ?
Cr1 O1 1.943(6) . ?
Cr1 O3 1.958(7) . ?
Cr1 O30 1.942(6) . ?
Cr1 O32 1.947(7) . ?
Cr2 F7 1.928(5) . ?
Cr2 F8 1.938(4) . ?
Cr2 O2 1.957(6) . ?
Cr2 O4 1.981(6) . ?
Cr2 O5 1.959(7) . ?
Cr2 O7 1.964(6) . ?
Cr3 F6 1.946(5) . ?
Cr3 F7 1.928(4) . ?
Cr3 O6 1.946(7) . ?
Cr3 O8 1.979(6) . ?
Cr3 O9 1.970(7) . ?
Cr3 O11 1.966(6) . ?
Cr4 F5 1.944(4) . ?
Cr4 F6 1.927(5) . ?
Cr4 O10 1.964(7) . ?
Cr4 O12 1.943(7) . ?
Cr4 O13 1.966(7) . ?
Cr4 O15 1.978(8) . ?
Cr5 F4 1.920(4) . ?
Cr5 F5 1.929(5) . ?
Cr5 O14 1.958(7) . ?
Cr5 O16 1.922(8) . ?
Cr5 O17 1.944(7) . ?
Cr5 O19 1.960(7) . ?
Cr6 F3 1.942(4) . ?
Cr6 F4 1.946(4) . ?
Cr6 O18 1.953(6) . ?
Cr6 O20 1.940(7) . ?
Cr6 O21 1.973(6) . ?
Cr6 O23 1.949(6) . ?
Cr7 F2 1.944(4) . ?
Cr7 F3 1.910(4) . ?
Cr7 O22 1.952(7) . ?
Cr7 O24 1.901(7) . ?
Cr7 O25 1.960(6) . ?
Cr7 O27 1.961(7) . ?
Cr8 F1 1.930(5) . ?
Cr8 F2 1.910(4) . ?
Cr8 O26 1.945(6) . ?
Cr8 O28 1.933(7) . ?
Cr8 O29 1.945(6) . ?
Cr8 O31 1.945(6) . ?
O1 C1 1.250(9) . ?
O2 C1 1.235(9) . ?
C1 C2 1.523(12) . ?
C1 C2A 1.525(14) . ?
C2 H2 1.0000 . ?
C2 C3 1.486(10) . ?
C2 C5 1.506(10) . ?
C3 H3A 0.9900 . ?
C3 H3B 0.9900 . ?
C3 C4 1.493(10) . ?
C4 H4A 0.9800 . ?
C4 H4B 0.9800 . ?
C4 H4C 0.9800 . ?
C5 H5A 0.9800 . ?
C5 H5B 0.9800 . ?
C5 H5C 0.9800 . ?
C2A H2A 1.0000 . ?
C2A C3A 1.489(12) . ?
C2A C5A 1.509(12) . ?
C3A H3AA 0.9900 . ?
C3A H3AB 0.9900 . ?
C3A C4A 1.496(12) . ?
C4A H4AA 0.9800 . ?
C4A H4AB 0.9800 . ?
C4A H4AC 0.9800 . ?
C5A H5AA 0.9800 . ?
C5A H5AB 0.9800 . ?
C5A H5AC 0.9800 . ?
O3 C6 1.239(9) . ?
O4 C6 1.235(9) . ?
C6 C7 1.534(13) . ?
C6 C7A 1.537(14) . ?
C7 H7 1.0000 . ?
C7 C8 1.490(12) . ?
C7 C10 1.512(12) . ?
C8 H8A 0.9900 . ?
C8 H8B 0.9900 . ?
C8 C9 1.507(12) . ?
C9 H9A 0.9800 . ?
C9 H9B 0.9800 . ?
C9 H9C 0.9800 . ?
C10 H10A 0.9800 . ?
C10 H10B 0.9800 . ?
C10 H10C 0.9800 . ?
C7A H7A 1.0000 . ?
C7A C8A 1.490(12) . ?
C7A C10A 1.524(12) . ?
C8A H8AA 0.9900 . ?
C8A H8AB 0.9900 . ?
C8A C9A 1.505(12) . ?
C9A H9AA 0.9800 . ?
C9A H9AB 0.9800 . ?
C9A H9AC 0.9800 . ?
C10A H10D 0.9800 . ?
C10A H10E 0.9800 . ?
C10A H10F 0.9800 . ?
O5 C11 1.238(10) . ?
O6 C11 1.252(10) . ?
C11 C12 1.522(13) . ?
C11 C12A 1.536(14) . ?
C12 H12 1.0000 . ?
C12 C13 1.469(12) . ?
C12 C15 1.504(12) . ?
C13 H13A 0.9900 . ?
C13 H13B 0.9900 . ?
C13 C14 1.512(12) . ?
C14 H14A 0.9800 . ?
C14 H14B 0.9800 . ?
C14 H14C 0.9800 . ?
C15 H15A 0.9800 . ?
C15 H15B 0.9800 . ?
C15 H15C 0.9800 . ?
C12A H12A 1.0000 . ?
C12A C13A 1.498(12) . ?
C12A C15A 1.511(12) . ?
C13A H13C 0.9900 . ?
C13A H13D 0.9900 . ?
C13A C14A 1.495(12) . ?
C14A H14D 0.9800 . ?
C14A H14E 0.9800 . ?
C14A H14F 0.9800 . ?
C15A H15D 0.9800 . ?
C15A H15E 0.9800 . ?
C15A H15F 0.9800 . ?
O7 C16 1.255(9) . ?
O8 C16 1.241(9) . ?
C16 C17 1.528(12) . ?
C16 C17A 1.513(14) . ?
C17 H17 1.0000 . ?
C17 C18 1.492(12) . ?
C17 C20 1.526(12) . ?
C18 H18A 0.9900 . ?
C18 H18B 0.9900 . ?
C18 C19 1.507(12) . ?
C19 H19A 0.9800 . ?
C19 H19B 0.9800 . ?
C19 H19C 0.9800 . ?
C20 H20A 0.9800 . ?
C20 H20B 0.9800 . ?
C20 H20C 0.9800 . ?
C17A H17A 1.0000 . ?
C17A C18A 1.492(12) . ?
C17A C20A 1.501(12) . ?
C18A H18C 0.9900 . ?
C18A H18D 0.9900 . ?
C18A C19A 1.500(12) . ?
C19A H19D 0.9800 . ?
C19A H19E 0.9800 . ?
C19A H19F 0.9800 . ?
C20A H20D 0.9800 . ?
C20A H20E 0.9800 . ?
C20A H20F 0.9800 . ?
O9 C21 1.231(9) . ?
O10 C21 1.256(10) . ?
C21 C22 1.528(12) . ?
C21 C22A 1.532(14) . ?
C22 H22 1.0000 . ?
C22 C23 1.480(11) . ?
C22 C25 1.522(12) . ?
C23 H23A 0.9900 . ?
C23 H23B 0.9900 . ?
C23 C24 1.480(12) . ?
C24 H24A 0.9800 . ?
C24 H24B 0.9800 . ?
C24 H24C 0.9800 . ?
C25 H25A 0.9800 . ?
C25 H25B 0.9800 . ?
C25 H25C 0.9800 . ?
C22A H22A 1.0000 . ?
C22A C23A 1.502(12) . ?
C22A C25A 1.502(12) . ?
C23A H23C 0.9900 . ?
C23A H23D 0.9900 . ?
C23A C24A 1.507(12) . ?
C24A H24D 0.9800 . ?
C24A H24E 0.9800 . ?
C24A H24F 0.9800 . ?
C25A H25D 0.9800 . ?
C25A H25E 0.9800 . ?
C25A H25F 0.9800 . ?
O11 C26 1.252(10) . ?
O12 C26 1.252(9) . ?
C26 C27 1.545(11) . ?
C27 H27 1.0000 . ?
C27 C28 1.483(11) . ?
C27 C30 1.524(11) . ?
C28 H28A 0.9900 . ?
C28 H28B 0.9900 . ?
C28 C29 1.488(11) . ?
C29 H29A 0.9800 . ?
C29 H29B 0.9800 . ?
C29 H29C 0.9800 . ?
C30 H30A 0.9800 . ?
C30 H30B 0.9800 . ?
C30 H30C 0.9800 . ?
O13 C31 1.215(9) . ?
O14 C31 1.255(9) . ?
C31 C32 1.540(12) . ?
C31 C32A 1.564(14) . ?
C32 H32 1.0000 . ?
C32 C33 1.461(11) . ?
C32 C35 1.516(12) . ?
C33 H33A 0.9900 . ?
C33 H33B 0.9900 . ?
C33 C34 1.497(12) . ?
C34 H34A 0.9800 . ?
C34 H34B 0.9800 . ?
C34 H34C 0.9800 . ?
C35 H35A 0.9800 . ?
C35 H35B 0.9800 . ?
C35 H35C 0.9800 . ?
C32A H32A 1.0000 . ?
C32A C33A 1.471(12) . ?
C32A C35A 1.512(12) . ?
C33A H33C 0.9900 . ?
C33A H33D 0.9900 . ?
C33A C34A 1.510(12) . ?
C34A H34D 0.9800 . ?
C34A H34E 0.9800 . ?
C34A H34F 0.9800 . ?
C35A H35D 0.9800 . ?
C35A H35E 0.9800 . ?
C35A H35F 0.9800 . ?
O15 C36 1.248(10) . ?
O16 C36 1.271(10) . ?
C36 C37 1.525(13) . ?
C36 C37A 1.546(14) . ?
C37 H37 1.0000 . ?
C37 C38 1.487(12) . ?
C37 C40 1.534(12) . ?
C38 H38A 0.9900 . ?
C38 H38B 0.9900 . ?
C38 C39 1.503(12) . ?
C39 H39A 0.9800 . ?
C39 H39B 0.9800 . ?
C39 H39C 0.9800 . ?
C40 H40A 0.9800 . ?
C40 H40B 0.9800 . ?
C40 H40C 0.9800 . ?
O17 C41 1.245(9) . ?
O18 C41 1.235(8) . ?
C41 C42 1.522(12) . ?
C41 C42A 1.525(14) . ?
C42 H42 1.0000 . ?
C42 C43 1.495(11) . ?
C42 C45 1.515(11) . ?
C43 H43A 0.9900 . ?
C43 H43B 0.9900 . ?
C43 C44 1.512(12) . ?
C44 H44A 0.9800 . ?
C44 H44B 0.9800 . ?
C44 H44C 0.9800 . ?
C45 H45A 0.9800 . ?
C45 H45B 0.9800 . ?
C45 H45C 0.9800 . ?
C42A H42A 1.0000 . ?
C42A C43A 1.498(12) . ?
C42A C45A 1.520(12) . ?
C43A H43C 0.9900 . ?
C43A H43D 0.9900 . ?
C43A C44A 1.499(12) . ?
C44A H44D 0.9800 . ?
C44A H44E 0.9800 . ?
C44A H44F 0.9800 . ?
C45A H45D 0.9800 . ?
C45A H45E 0.9800 . ?
C45A H45F 0.9800 . ?
O19 C46 1.239(9) . ?
O20 C46 1.247(9) . ?
C46 C47 1.555(11) . ?
C47 H47 1.0000 . ?
C47 C48 1.481(11) . ?
C47 C50 1.538(10) . ?
C48 H48A 0.9900 . ?
C48 H48B 0.9900 . ?
C48 C49 1.503(11) . ?
C49 H49A 0.9800 . ?
C49 H49B 0.9800 . ?
C49 H49C 0.9800 . ?
C50 H50A 0.9800 . ?
C50 H50B 0.9800 . ?
C50 H50C 0.9800 . ?
O21 C51 1.268(8) . ?
O22 C51 1.231(9) . ?
C51 C52 1.543(11) . ?
C51 C52A 1.519(15) . ?
C52 H52 1.0000 . ?
C52 C53 1.492(11) . ?
C52 C55 1.543(11) . ?
C53 H53A 0.9900 . ?
C53 H53B 0.9900 . ?
C53 C54 1.493(12) . ?
C54 H54A 0.9800 . ?
C54 H54B 0.9800 . ?
C54 H54C 0.9800 . ?
C55 H55A 0.9800 . ?
C55 H55B 0.9800 . ?
C55 H55C 0.9800 . ?
C52A H52A 1.0000 . ?
C52A C53A 1.482(12) . ?
C52A C55A 1.505(12) . ?
C53A H53C 0.9900 . ?
C53A H53D 0.9900 . ?
C53A C54A 1.512(12) . ?
C54A H54D 0.9800 . ?
C54A H54E 0.9800 . ?
C54A H54F 0.9800 . ?
C55A H55D 0.9800 . ?
C55A H55E 0.9800 . ?
C55A H55F 0.9800 . ?
O23 C56 1.260(8) . ?
O24 C56 1.264(9) . ?
C56 C57 1.524(12) . ?
C56 C57A 1.529(15) . ?
C57 H57 1.0000 . ?
C57 C58 1.491(11) . ?
C57 C60 1.528(11) . ?
C58 H58A 0.9900 . ?
C58 H58B 0.9900 . ?
C58 C59 1.490(12) . ?
C59 H59A 0.9800 . ?
C59 H59B 0.9800 . ?
C59 H59C 0.9800 . ?
C60 H60A 0.9800 . ?
C60 H60B 0.9800 . ?
C60 H60C 0.9800 . ?
C57A H57A 1.0000 . ?
C57A C58A 1.492(12) . ?
C57A C60A 1.508(12) . ?
C58A H58C 0.9900 . ?
C58A H58D 0.9900 . ?
C58A C59A 1.510(12) . ?
C59A H59D 0.9800 . ?
C59A H59E 0.9800 . ?
C59A H59F 0.9800 . ?
C60A H60D 0.9800 . ?
C60A H60E 0.9800 . ?
C60A H60F 0.9800 . ?
O25 C61 1.238(9) . ?
O26 C61 1.227(8) . ?
C61 C62 1.542(11) . ?
C61 C62A 1.538(14) . ?
C62 H62 1.0000 . ?
C62 C63 1.489(11) . ?
C62 C65 1.556(11) . ?
C63 H63A 0.9900 . ?
C63 H63B 0.9900 . ?
C63 C64 1.479(12) . ?
C64 H64A 0.9800 . ?
C64 H64B 0.9800 . ?
C64 H64C 0.9800 . ?
C65 H65A 0.9800 . ?
C65 H65B 0.9800 . ?
C65 H65C 0.9800 . ?
C62A H62A 1.0000 . ?
C62A C63A 1.501(12) . ?
C62A C65A 1.508(12) . ?
C63A H63C 0.9900 . ?
C63A H63D 0.9900 . ?
C63A C64A 1.506(12) . ?
C64A H64D 0.9800 . ?
C64A H64E 0.9800 . ?
C64A H64F 0.9800 . ?
C65A H65D 0.9800 . ?
C65A H65E 0.9800 . ?
C65A H65F 0.9800 . ?
O27 C66 1.185(9) . ?
O28 C66 1.234(9) . ?
C66 C67 1.531(12) . ?
C66 C67A 1.532(14) . ?
C67 H67 1.0000 . ?
C67 C68 1.486(12) . ?
C67 C70 1.502(11) . ?
C68 H68A 0.9900 . ?
C68 H68B 0.9900 . ?
C68 C69 1.506(12) . ?
C69 H69A 0.9800 . ?
C69 H69B 0.9800 . ?
C69 H69C 0.9800 . ?
C70 H70A 0.9800 . ?
C70 H70B 0.9800 . ?
C70 H70C 0.9800 . ?
C67A H67A 1.0000 . ?
C67A C68A 1.508(12) . ?
C67A C70A 1.530(12) . ?
C68A H68C 0.9900 . ?
C68A H68D 0.9900 . ?
C68A C69A 1.507(12) . ?
C69A H69D 0.9800 . ?
C69A H69E 0.9800 . ?
C69A H69F 0.9800 . ?
C70A H70D 0.9800 . ?
C70A H70E 0.9800 . ?
C70A H70F 0.9800 . ?
O29 C71 1.237(8) . ?
O30 C71 1.240(9) . ?
C71 C72 1.543(12) . ?
C71 C72A 1.504(13) . ?
C72 H72 1.0000 . ?
C72 C73 1.503(12) . ?
C72 C75 1.530(12) . ?
C73 H73A 0.9900 . ?
C73 H73B 0.9900 . ?
C73 C74 1.485(12) . ?
C74 H74A 0.9800 . ?
C74 H74B 0.9800 . ?
C74 H74C 0.9800 . ?
C75 H75A 0.9800 . ?
C75 H75B 0.9800 . ?
C75 H75C 0.9800 . ?
C72A H72A 1.0000 . ?
C72A C73A 1.457(12) . ?
C72A C75A 1.485(12) . ?
C73A H73C 0.9900 . ?
C73A H73D 0.9900 . ?
C73A C74A 1.504(12) . ?
C74A H74D 0.9800 . ?
C74A H74E 0.9800 . ?
C74A H74F 0.9800 . ?
C75A H75D 0.9800 . ?
C75A H75E 0.9800 . ?
C75A H75F 0.9800 . ?
O31 C76 1.242(8) . ?
O32 C76 1.239(8) . ?
C76 C77 1.532(12) . ?
C76 C77A 1.517(14) . ?
C77 H77 1.0000 . ?
C77 C78 1.507(11) . ?
C77 C80 1.531(12) . ?
C78 H78A 0.9900 . ?
C78 H78B 0.9900 . ?
C78 C79 1.485(12) . ?
C79 H79A 0.9800 . ?
C79 H79B 0.9800 . ?
C79 H79C 0.9800 . ?
C80 H80A 0.9800 . ?
C80 H80B 0.9800 . ?
C80 H80C 0.9800 . ?
C77A H77A 1.0000 . ?
C77A C78A 1.494(12) . ?
C77A C80A 1.499(12) . ?
C78A H78C 0.9900 . ?
C78A H78D 0.9900 . ?
C78A C79A 1.497(12) . ?
C79A H79D 0.9800 . ?
C79A H79E 0.9800 . ?
C79A H79F 0.9800 . ?
C80A H80D 0.9800 . ?
C80A H80E 0.9800 . ?
C80A H80F 0.9800 . ?
N1 H1A 0.9100 . ?
N1 H1B 0.9100 . ?
N1 C83 1.50(4) . ?
N1 C84 1.54(4) . ?
C81 H81A 0.9500 . ?
C81 H81B 0.9500 . ?
C81 C82 1.41(4) . ?
C82 H82 0.9500 . ?
C82 C83 1.52(4) . ?
C83 H83A 0.9900 . ?
C83 H83B 0.9900 . ?
C84 H84A 0.9900 . ?
C84 H84B 0.9900 . ?
C84 C85 1.48(5) . ?
C85 H85 0.9500 . ?
C85 C86 1.52(5) . ?
C86 H86A 0.9500 . ?
C86 H86B 0.9500 . ?
C81A H81C 0.9500 . ?
C81A H81D 0.9500 . ?
C81A C82A 1.41(3) . ?
C82A H82A 0.9500 . ?
C82A C83A 1.413(18) . ?
C83A H83C 0.9900 . ?
C83A H83D 0.9900 . ?
C83A N1A 1.418(17) . ?
N1A H1AA 0.9100 . ?
N1A H1AB 0.9100 . ?
N1A C84A 1.34(2) . ?
C84A H84C 0.9900 . ?
C84A H84D 0.9900 . ?
C84A C85A 1.42(2) . ?
C85A H85A 0.9500 . ?
C85A C86A 1.268(17) . ?
C86A H86C 0.9500 . ?
C86A H86D 0.9500 . ?
C37A H37A 1.0000 . ?
C37A C38A 1.488(12) . ?
C37A C40A 1.525(12) . ?
C38A H38C 0.9900 . ?
C38A H38D 0.9900 . ?
C38A C39A 1.501(12) . ?
C39A H39D 0.9800 . ?
C39A H39E 0.9800 . ?
C39A H39F 0.9800 . ?
C40A H40D 0.9800 . ?
C40A H40E 0.9800 . ?
C40A H40F 0.9800 . ?

loop_
_geom_torsion_atom_site_label_1
_geom_torsion_atom_site_label_2
_geom_torsion_atom_site_label_3
_geom_torsion_atom_site_label_4
_geom_torsion
_geom_torsion_site_symmetry_1
_geom_torsion_site_symmetry_2
_geom_torsion_site_symmetry_3
_geom_torsion_site_symmetry_4
_geom_torsion_publ_flag
Cr1 O1 C1 O2 -17(2) . . . . ?
Cr1 O1 C1 C2 173.7(11) . . . . ?
Cr1 O1 C1 C2A 162.7(15) . . . . ?
Cr1 O3 C6 O4 -11.9(19) . . . . ?
Cr1 O3 C6 C7 175.2(11) . . . . ?
Cr1 O3 C6 C7A 156.7(13) . . . . ?
Cr1 O30 C71 O29 6.4(19) . . . . ?
Cr1 O30 C71 C72 -179.2(9) . . . . ?
Cr1 O30 C71 C72A -167.6(13) . . . . ?
Cr1 O32 C76 O31 11.2(15) . . . . ?
Cr1 O32 C76 C77 -176.2(11) . . . . ?
Cr1 O32 C76 C77A -165.5(14) . . . . ?
Cr2 O2 C1 O1 -9.3(19) . . . . ?
Cr2 O2 C1 C2 160.1(11) . . . . ?
Cr2 O2 C1 C2A 171.2(14) . . . . ?
Cr2 O4 C6 O3 -14.1(19) . . . . ?
Cr2 O4 C6 C7 158.7(11) . . . . ?
Cr2 O4 C6 C7A 177.7(13) . . . . ?
Cr2 O5 C11 O6 15(2) . . . . ?
Cr2 O5 C11 C12 -166.0(12) . . . . ?
Cr2 O5 C11 C12A -162.6(15) . . . . ?
Cr2 O7 C16 O8 10.3(16) . . . . ?
Cr2 O7 C16 C17 -162.7(10) . . . . ?
Cr2 O7 C16 C17A -165.0(14) . . . . ?
Cr3 O6 C11 O5 16(2) . . . . ?
Cr3 O6 C11 C12 -162.7(12) . . . . ?
Cr3 O6 C11 C12A -165.7(12) . . . . ?
Cr3 O8 C16 O7 17.7(17) . . . . ?
Cr3 O8 C16 C17 -169.7(11) . . . . ?
Cr3 O8 C16 C17A -166.9(13) . . . . ?
Cr3 O9 C21 O10 -13(2) . . . . ?
Cr3 O9 C21 C22 163.0(10) . . . . ?
Cr3 O9 C21 C22A 160.2(14) . . . . ?
Cr3 O11 C26 O12 -13.8(17) . . . . ?
Cr3 O11 C26 C27 160.2(7) . . . . ?
Cr4 O10 C21 O9 -20.5(19) . . . . ?
Cr4 O10 C21 C22 163.9(10) . . . . ?
Cr4 O10 C21 C22A 165.5(12) . . . . ?
Cr4 O12 C26 O11 -20.0(18) . . . . ?
Cr4 O12 C26 C27 166.7(8) . . . . ?
Cr4 O13 C31 O14 15(2) . . . . ?
Cr4 O13 C31 C32 -149.7(10) . . . . ?
Cr4 O13 C31 C32A 170.4(11) . . . . ?
Cr4 O15 C36 O16 7.7(17) . . . . ?
Cr4 O15 C36 C37 -173.2(11) . . . . ?
Cr4 O15 C36 C37A -165.6(17) . . . . ?
Cr5 O14 C31 O13 15(2) . . . . ?
Cr5 O14 C31 C32 179.3(9) . . . . ?
Cr5 O14 C31 C32A -140.5(12) . . . . ?
Cr5 O16 C36 O15 20.5(18) . . . . ?
Cr5 O16 C36 C37 -158.6(12) . . . . ?
Cr5 O16 C36 C37A -165.3(14) . . . . ?
Cr5 O17 C41 O18 -19(2) . . . . ?
Cr5 O17 C41 C42 157.2(13) . . . . ?
Cr5 O17 C41 C42A 164.8(14) . . . . ?
Cr5 O19 C46 O20 -8.4(18) . . . . ?
Cr5 O19 C46 C47 169.1(7) . . . . ?
Cr6 O18 C41 O17 7.4(17) . . . . ?
Cr6 O18 C41 C42 -169.0(11) . . . . ?
Cr6 O18 C41 C42A -176.6(14) . . . . ?
Cr6 O20 C46 O19 -5.8(18) . . . . ?
Cr6 O20 C46 C47 176.9(7) . . . . ?
Cr6 O21 C51 O22 11.4(19) . . . . ?
Cr6 O21 C51 C52 -155.2(9) . . . . ?
Cr6 O21 C51 C52A 157.1(16) . . . . ?
Cr6 O23 C56 O24 6.2(17) . . . . ?
Cr6 O23 C56 C57 -160.5(10) . . . . ?
Cr6 O23 C56 C57A 178(2) . . . . ?
Cr7 O22 C51 O21 7(2) . . . . ?
Cr7 O22 C51 C52 173.6(10) . . . . ?
Cr7 O22 C51 C52A -136.3(17) . . . . ?
Cr7 O24 C56 O23 4.9(18) . . . . ?
Cr7 O24 C56 C57 171.9(10) . . . . ?
Cr7 O24 C56 C57A -167(2) . . . . ?
Cr7 O25 C61 O26 -21.1(19) . . . . ?
Cr7 O25 C61 C62 160.3(9) . . . . ?
Cr7 O25 C61 C62A -177.1(17) . . . . ?
Cr7 O27 C66 O28 -15.5(18) . . . . ?
Cr7 O27 C66 C67 166.2(10) . . . . ?
Cr7 O27 C66 C67A 166.6(14) . . . . ?
Cr8 O26 C61 O25 -1.5(18) . . . . ?
Cr8 O26 C61 C62 177.0(9) . . . . ?
Cr8 O26 C61 C62A 156.3(17) . . . . ?
Cr8 O28 C66 O27 -3.8(19) . . . . ?
Cr8 O28 C66 C67 174.6(10) . . . . ?
Cr8 O28 C66 C67A 173.7(16) . . . . ?
Cr8 O29 C71 O30 12.3(19) . . . . ?
Cr8 O29 C71 C72 -161.9(9) . . . . ?
Cr8 O29 C71 C72A -174.1(13) . . . . ?
Cr8 O31 C76 O32 4.5(14) . . . . ?
Cr8 O31 C76 C77 -168.3(11) . . . . ?
Cr8 O31 C76 C77A -179.6(16) . . . . ?
O1 C1 C2 C3 -35(2) . . . . ?
O1 C1 C2 C5 95(2) . . . . ?
O1 C1 C2A C3A 57(3) . . . . ?
O1 C1 C2A C5A -70(3) . . . . ?
O2 C1 C2 C3 154.7(16) . . . . ?
O2 C1 C2 C5 -75(2) . . . . ?
O2 C1 C2A C3A -123(2) . . . . ?
O2 C1 C2A C5A 109(3) . . . . ?
C1 C2 C3 C4 -61(3) . . . . ?
C1 C2A C3A C4A 60(4) . . . . ?
C5 C2 C3 C4 170(2) . . . . ?
C5A C2A C3A C4A -170(4) . . . . ?
O3 C6 C7 C8 -108(2) . . . . ?
O3 C6 C7 C10 120(2) . . . . ?
O3 C6 C7A C8A 166.0(19) . . . . ?
O3 C6 C7A C10A -62(3) . . . . ?
O4 C6 C7 C8 79(2) . . . . ?
O4 C6 C7 C10 -53(3) . . . . ?
O4 C6 C7A C8A -24(3) . . . . ?
O4 C6 C7A C10A 108(3) . . . . ?
C6 C7 C8 C9 54(4) . . . . ?
C6 C7A C8A C9A -67(4) . . . . ?
C10 C7 C8 C9 -178(4) . . . . ?
C10A C7A C8A C9A 159(4) . . . . ?
O5 C11 C12 C13 -137(2) . . . . ?
O5 C11 C12 C15 91(2) . . . . ?
O5 C11 C12A C13A 25(3) . . . . ?
O5 C11 C12A C15A -87(2) . . . . ?
O6 C11 C12 C13 42(3) . . . . ?
O6 C11 C12 C15 -90(2) . . . . ?
O6 C11 C12A C13A -152.9(18) . . . . ?
O6 C11 C12A C15A 95.5(19) . . . . ?
C11 C12 C13 C14 45(4) . . . . ?
C11 C12A C13A C14A 69(3) . . . . ?
C15 C12 C13 C14 171(3) . . . . ?
C15A C12A C13A C14A 176(3) . . . . ?
O7 C16 C17 C18 -153.6(18) . . . . ?
O7 C16 C17 C20 83(2) . . . . ?
O7 C16 C17A C18A 129(2) . . . . ?
O7 C16 C17A C20A -95(3) . . . . ?
O8 C16 C17 C18 33(2) . . . . ?
O8 C16 C17 C20 -91(2) . . . . ?
O8 C16 C17A C18A -47(3) . . . . ?
O8 C16 C17A C20A 90(3) . . . . ?
C16 C17 C18 C19 56(3) . . . . ?
C16 C17A C18A C19A -68(4) . . . . ?
C20 C17 C18 C19 177(3) . . . . ?
C20A C17A C18A C19A 164(4) . . . . ?
O9 C21 C22 C23 134.4(16) . . . . ?
O9 C21 C22 C25 -107.5(18) . . . . ?
O9 C21 C22A C23A -48(3) . . . . ?
O9 C21 C22A C25A 72(3) . . . . ?
O10 C21 C22 C23 -49(2) . . . . ?
O10 C21 C22 C25 69(2) . . . . ?
O10 C21 C22A C23A 126(2) . . . . ?
O10 C21 C22A C25A -113(2) . . . . ?
C21 C22 C23 C24 -58(3) . . . . ?
C21 C22A C23A C24A -69(4) . . . . ?
C25 C22 C23 C24 -173(2) . . . . ?
C25A C22A C23A C24A 175(3) . . . . ?
O11 C26 C27 C28 162.3(13) . . . . ?
O11 C26 C27 C30 -74.2(15) . . . . ?
O12 C26 C27 C28 -23.5(18) . . . . ?
O12 C26 C27 C30 100.0(16) . . . . ?
C26 C27 C28 C29 -65(2) . . . . ?
C30 C27 C28 C29 172.3(18) . . . . ?
O13 C31 C32 C33 -143.3(16) . . . . ?
O13 C31 C32 C35 90(2) . . . . ?
O13 C31 C32A C33A 124.1(16) . . . . ?
O13 C31 C32A C35A -118(2) . . . . ?
O14 C31 C32 C33 51(2) . . . . ?
O14 C31 C32 C35 -76(2) . . . . ?
O14 C31 C32A C33A -77.8(18) . . . . ?
O14 C31 C32A C35A 41(3) . . . . ?
C31 C32 C33 C34 63(3) . . . . ?
C31 C32A C33A C34A -75(2) . . . . ?
C35 C32 C33 C34 -174(3) . . . . ?
C35A C32A C33A C34A 163(4) . . . . ?
O15 C36 C37 C38 106.9(19) . . . . ?
O15 C36 C37 C40 -132(2) . . . . ?
O15 C36 C37A C38A 15(3) . . . . ?
O15 C36 C37A C40A -99(3) . . . . ?
O16 C36 C37 C38 -74(2) . . . . ?
O16 C36 C37 C40 47(2) . . . . ?
O16 C36 C37A C38A -158.6(17) . . . . ?
O16 C36 C37A C40A 87(3) . . . . ?
C36 C37 C38 C39 -49(3) . . . . ?
C36 C37A C38A C39A 89(4) . . . . ?
C40 C37 C38 C39 -165(3) . . . . ?
O17 C41 C42 C43 27(2) . . . . ?
O17 C41 C42 C45 -94(2) . . . . ?
O17 C41 C42A C43A -78(2) . . . . ?
O17 C41 C42A C45A 45(3) . . . . ?
O18 C41 C42 C43 -156.8(15) . . . . ?
O18 C41 C42 C45 82(2) . . . . ?
O18 C41 C42A C43A 106(2) . . . . ?
O18 C41 C42A C45A -131(2) . . . . ?
C41 C42 C43 C44 57(3) . . . . ?
C41 C42A C43A C44A -57(5) . . . . ?
C45 C42 C43 C44 177(2) . . . . ?
C45A C42A C43A C44A 174(4) . . . . ?
O19 C46 C47 C48 170.5(12) . . . . ?
O19 C46 C47 C50 -73.0(15) . . . . ?
O20 C46 C47 C48 -11.8(17) . . . . ?
O20 C46 C47 C50 104.7(14) . . . . ?
C46 C47 C48 C49 -63(2) . . . . ?
C50 C47 C48 C49 180.0(16) . . . . ?
O21 C51 C52 C53 -151.2(14) . . . . ?
O21 C51 C52 C55 94.5(16) . . . . ?
O21 C51 C52A C53A -88(3) . . . . ?
O21 C51 C52A C55A 143(2) . . . . ?
O22 C51 C52 C53 41.4(19) . . . . ?
O22 C51 C52 C55 -72.9(17) . . . . ?
O22 C51 C52A C53A 60(3) . . . . ?
O22 C51 C52A C55A -69(3) . . . . ?
C51 C52 C53 C54 59(2) . . . . ?
C51 C52A C53A C54A 57(6) . . . . ?
C55 C52 C53 C54 -178(2) . . . . ?
C55A C52A C53A C54A 173(4) . . . . ?
O23 C56 C57 C58 -29(2) . . . . ?
O23 C56 C57 C60 102.3(16) . . . . ?
O23 C56 C57A C58A -179(3) . . . . ?
O23 C56 C57A C60A -39(4) . . . . ?
O24 C56 C57 C58 162.5(15) . . . . ?
O24 C56 C57 C60 -66.0(18) . . . . ?
O24 C56 C57A C58A -6(5) . . . . ?
O24 C56 C57A C60A 134(3) . . . . ?
C56 C57 C58 C59 70(2) . . . . ?
C56 C57A C58A C59A -71(6) . . . . ?
C60 C57 C58 C59 -61(2) . . . . ?
C60A C57A C58A C59A 149(5) . . . . ?
O25 C61 C62 C63 69.4(16) . . . . ?
O25 C61 C62 C65 -47.6(17) . . . . ?
O25 C61 C62A C63A -33(4) . . . . ?
O25 C61 C62A C65A 97(3) . . . . ?
O26 C61 C62 C63 -109.3(15) . . . . ?
O26 C61 C62 C65 133.8(13) . . . . ?
O26 C61 C62A C63A 168(3) . . . . ?
O26 C61 C62A C65A -61(4) . . . . ?
C61 C62 C63 C64 56(2) . . . . ?
C61 C62A C63A C64A -171(4) . . . . ?
C65 C62 C63 C64 175(2) . . . . ?
C65A C62A C63A C64A 51(5) . . . . ?
O27 C66 C67 C68 -29(2) . . . . ?
O27 C66 C67 C70 99(2) . . . . ?
O27 C66 C67A C68A -178.7(17) . . . . ?
O27 C66 C67A C70A -70(2) . . . . ?
O28 C66 C67 C68 152.9(17) . . . . ?
O28 C66 C67 C70 -80(2) . . . . ?
O28 C66 C67A C68A 4(3) . . . . ?
O28 C66 C67A C70A 112(3) . . . . ?
C66 C67 C68 C69 -65(3) . . . . ?
C66 C67A C68A C69A 73(3) . . . . ?
C70 C67 C68 C69 171(2) . . . . ?
C70A C67A C68A C69A -32(3) . . . . ?
O29 C71 C72 C73 136.0(15) . . . . ?
O29 C71 C72 C75 -108.8(16) . . . . ?
O29 C71 C72A C73A -49(3) . . . . ?
O29 C71 C72A C75A 117(3) . . . . ?
O30 C71 C72 C73 -38.8(18) . . . . ?
O30 C71 C72 C75 76.5(16) . . . . ?
O30 C71 C72A C73A 125(2) . . . . ?
O30 C71 C72A C75A -69(3) . . . . ?
C71 C72 C73 C74 -70(2) . . . . ?
C71 C72A C73A C74A -64(4) . . . . ?
C75 C72 C73 C74 175.2(17) . . . . ?
C75A C72A C73A C74A 134(4) . . . . ?
O31 C76 C77 C78 -160.4(15) . . . . ?
O31 C76 C77 C80 86.5(16) . . . . ?
O31 C76 C77A C78A 106(3) . . . . ?
O31 C76 C77A C80A -23(3) . . . . ?
O32 C76 C77 C78 26(2) . . . . ?
O32 C76 C77 C80 -86.8(16) . . . . ?
O32 C76 C77A C78A -77(3) . . . . ?
O32 C76 C77A C80A 154(2) . . . . ?
C76 C77 C78 C79 52(3) . . . . ?
C76 C77A C78A C79A 13(5) . . . . ?
C80 C77 C78 C79 166(3) . . . . ?
C80A C77A C78A C79A 134(4) . . . . ?
N1 C84 C85 C86 -124(5) . . . . ?
C81 C82 C83 N1 -170(4) . . . . ?
C83 N1 C84 C85 -178(5) . . . . ?
C84 N1 C83 C82 -175(5) . . . . ?
C81A C82A C83A N1A -141(4) . . . . ?
C82A C83A N1A C84A -175(4) . . . . ?
C83A N1A C84A C85A -176(4) . . . . ?
N1A C84A C85A C86A 90(6) . . . . ?
C40A C37A C38A C39A -144(4) . . . . ?
